data_1552222
loop_
_publ_author_name
'Gransbury, Gemma K.'
'Boulon, Marie-Emmanuelle'
'Mole, Richard A.'
'Gable, Robert W.'
'Moubaraki, Boujemaa'
'Murray, Keith S.'
'Sorace, Lorenzo'
'Soncini, Alessandro'
'Boskovic, Colette'

_publ_section_title
;
 Single-ion anisotropy and exchange coupling in cobalt(ii)-radical
 complexes: insights from magnetic and ab initio studies
;
_journal_name_full 'Chemical Science'
_journal_paper_doi 10.1039/C9SC00914K
_journal_year 2019
_chemical_formula_moiety 'C35 H44 Co N4 O2, F6 P, C7 H8'
_chemical_formula_sum 'C42 H52 Co F6 N4 O2 P'
_chemical_formula_weight 848.77
_chemical_name_systematic
'(3,5-di-tert-butyl-catecholato)-(tris(6-methyl-2-pyridylmethyl)amine)-cobalt(II) hexafluorophosphate toluene solvate'
_chemical_properties_physical paramagnetic
_space_group_crystal_system monoclinic
_space_group_IT_number 14
_space_group_name_Hall '-P 2ybc'
_space_group_name_H-M_alt 'P 1 21/c 1'
_symmetry_space_group_name_Hall '-P 2ybc'
_symmetry_space_group_name_H-M 'P 1 21/c 1'
_atom_sites_solution_hydrogens geom
_atom_sites_solution_primary dual
_audit_block_doi 10.5517/ccdc.csd.cc21n833
_audit_creation_date 2018-11-16
_audit_creation_method
;
Olex2 1.2
(compiled 2018.05.29 svn.r3508 for OlexSys, GUI svn.r5506)
;
_audit_update_record
;
2019-02-09 deposited with the CCDC.    2019-08-13 downloaded from the CCDC.
;
_cell_angle_alpha 90
_cell_angle_beta 94.1148(3)
_cell_angle_gamma 90
_cell_formula_units_Z 8
_cell_length_a 11.57434(4)
_cell_length_b 31.75314(10)
_cell_length_c 22.05467(7)
_cell_measurement_reflns_used 175384
_cell_measurement_temperature 99.99(13)
_cell_measurement_theta_max 77.8210
_cell_measurement_theta_min 2.7780
_cell_volume 8084.67(5)
_computing_cell_refinement 'CrysAlisPro 1.171.39.46 (Rigaku OD, 2018)'
_computing_data_collection 'CrysAlisPro 1.171.39.46 (Rigaku OD, 2018)'
_computing_data_reduction 'CrysAlisPro 1.171.39.46 (Rigaku OD, 2018)'
_computing_molecular_graphics 'Olex2 (Dolomanov et al., 2009)'
_computing_publication_material 'Olex2 (Dolomanov et al., 2009)'
_computing_structure_refinement 'ShelXL (Sheldrick, 2015)'
_computing_structure_solution 'ShelXT (Sheldrick, 2015)'
_diffrn_ambient_environment N~2~
_diffrn_ambient_temperature 99.99(13)
_diffrn_detector 'CCD plate'
_diffrn_detector_type HyPix
_diffrn_measured_fraction_theta_full 1.000
_diffrn_measured_fraction_theta_max 0.994
_diffrn_measurement_details
;
List of Runs (angles in degrees, time in seconds):

  # Type    Start    End  Width  t~exp~   \w     \q     \k     \f   Frames
#--------------------------------------------------------------------------
  1  \w     27.00  54.00   0.50    0.32    --   48.30  77.00 -30.00   54
  2  \w     27.00  53.00   0.50    0.32    --   48.30  77.00 -90.00   52
  3  \w     38.00  72.00   0.50    0.32    --   48.30  38.00-150.00   68
  4  \w     27.00  55.00   0.50    0.32    --   48.30  77.00-120.00   56
  5  \w     46.00 123.00   0.50    0.32    --   48.30  19.00 -60.00  154
  6  \w     82.00 118.00   0.50    0.32    --   48.30  19.00  30.00   72
  7  \w     60.00  87.00   0.50    0.32    --   48.30  77.00  90.00   54
  8  \w     47.00  80.00   0.50    0.32    --   48.30  19.00  30.00   66
  9  \w     38.00  97.00   0.50    0.32    --   48.30  38.00  60.00  118
 10  \w     94.00 178.00   0.50    1.26    --  107.75 122.00  40.00  168
 11  \w    145.00 177.00   0.50    1.26    --  107.75  64.00  61.23   64
 12  \w    142.00 178.00   0.50    1.26    --  107.75  77.00 -19.95   72
 13  \w    135.00 178.00   0.50    1.26    --  107.75  77.00  90.00   86
 14  \w    125.00 171.00   0.50    1.26    --  107.75  77.00  30.00   92
 15  \w    129.00 178.00   0.50    1.26    --  107.75  77.00   0.00   98
 16  \w    127.00 172.00   0.50    1.26    --  107.75  30.00   0.00   90
 17  \w     91.00 116.00   0.50    1.26    --  107.75  64.00  61.23   50
 18  \w     86.00 117.00   0.50    1.26    --  107.75  77.00 120.00   62
 19  \w    118.00 177.00   0.50    1.26    --  107.75  78.00 144.75  118
 20  \w     94.00 178.00   0.50    1.26    --  107.75  61.00 120.00  168
 21  \w     88.00 147.00   0.50    1.26    --  107.75  77.00  60.00  118
 22  \w     93.00 154.00   0.50    1.26    --  107.75  61.00  30.00  122
 23  \w     86.00 178.00   0.50    1.26    --  107.75  77.00 -60.00  184
 24  \w    142.00 168.00   0.50    1.26    --  107.75  79.00-159.30   52
 25  \w    108.00 134.00   0.50    1.26    --  107.75 150.00-157.00   52
 26  \w     86.00 124.00   0.50    1.26    --  107.75  79.00-159.30   76
 27  \w     93.00 175.00   0.50    1.26    --  107.75  61.00-180.00  164
 28  \w     94.00 159.00   0.50    1.26    --  107.75  61.00 -90.00  130
 29  \w     89.00 168.00   0.50    1.26    --  107.75  72.00-137.56  158
 30  \w    101.00 176.00   0.50    1.26    --  107.75  61.00-120.00  150
 31  \w     87.00 130.00   0.50    1.26    --  107.75  77.00 -19.95   86
 32  \w     86.00 172.00   0.50    1.26    --  107.75  77.00 -30.00  172
 33  \w     91.00 173.00   0.50    1.26    --  107.75  68.00  77.27  164
 34  \w     93.00 144.00   0.50    1.26    --  107.75  61.00 150.00  102
 35  \w     87.00 114.00   0.50    1.26    --  107.75  78.00 144.75   54
 36  \w     86.00 132.00   0.50    1.26    --  107.75  77.00 150.00   92
 37  \w     86.00 122.00   0.50    1.26    --  107.75  77.00  90.00   72
 38  \w     86.00 120.00   0.50    1.26    --  107.75  77.00  30.00   68
 39  \w     84.00 155.00   0.50    1.26    --  107.75  81.00 -52.99  142
 40  \w     86.00 176.00   0.50    1.26    --  107.75  77.00 -90.00  180
 41  \w     86.00 125.00   0.50    1.26    --  107.75  77.00   0.00   78
 42  \w     75.00 121.00   0.50    0.32    --   48.30 150.00-157.00   92
 43  \w     86.00 178.00   0.50    1.26    --  107.75  77.00-175.98  184
 44  \w    104.00 130.00   0.50    1.26    --  107.75 -77.00 -30.00   52
 45  \w     69.00 101.00   0.50    1.26    --  107.75-122.00 -40.00   64
 46  \w     47.00 116.00   0.50    1.26    --  107.75-125.00 -90.00  138
 47  \w     47.00  73.00   0.50    1.26    --  107.75 -61.00-180.00   52
 48  \w     37.00  62.00   0.50    1.26    --  107.75 -45.00-150.00   50
 49  \w     41.00 107.00   0.50    1.26    --  107.75 -94.00-180.00  132
 50  \w     40.00 107.00   0.50    1.26    --  107.75 -94.00 -60.00  134
 51  \w     51.00 127.00   0.50    1.26    --  107.75-138.00 -29.99  152
 52  \w     68.00 116.00   0.50    1.26    --  107.75-125.00  60.00   96
 53  \w     49.00 127.00   0.50    1.26    --  107.75-138.00 163.57  156
 54  \w     45.00 110.00   0.50    0.32    --   48.30-150.00 157.00  130
 55  \w     45.00 134.00   0.50    1.26    --  107.75-150.00 157.00  178
 56  \w     40.00  92.00   0.50    1.26    --  107.75 -94.00 -30.00  104
 57  \w     37.00  78.00   0.50    1.26    --  107.75 -94.00  60.00   82
 58  \w     36.00 106.00   0.50    1.26    --  107.75 -94.00 120.00  140
 59  \w     40.00 115.00   0.50    1.26    --  107.75-125.00 120.00  150
 60  \w     37.00  66.00   0.50    1.26    --  107.75 -77.00 -30.00   58
 61  \w     37.00 107.00   0.50    1.26    --  107.75 -94.00   0.00  140
 62  \w     29.00  93.00   0.50    0.32    --   48.30-122.00 -40.00  128
 63  \w     37.00 105.00   0.50    1.26    --  107.75 -94.00 150.00  136
 64  \w     27.00  54.00   0.50    0.32    --   48.30  77.00 150.00   54
 65  \w     27.00  55.00   0.50    0.32    --   48.30  77.00  90.00   56
 66  \w     27.00  69.00   0.50    0.32    --   48.30  77.00 120.00   84
 67  \w     27.00  53.00   0.50    0.32    --   48.30  77.00  60.00   52
 68  \w     27.00  53.00   0.50    0.32    --   48.30  77.00   0.00   52
 69  \w     27.00  57.00   0.50    0.32    --   48.30  77.00  30.00   60
 70  \w    -53.00 -27.00   0.50    0.32    --  -48.30 -77.00-180.00   52
 71  \w    -66.00 -28.00   0.50    0.32    --  -48.30 -77.00-120.00   76
 72  \w    -60.00 -34.00   0.50    0.32    --  -48.30 -57.00-180.00   52
 73  \w    -73.00 -27.00   0.50    0.32    --  -48.30 -77.00 -90.00   92
 74  \w    -69.00 -36.00   0.50    0.32    --  -48.30 -58.00 -15.66   66
 75  \w    -85.00 -34.00   0.50    0.32    --  -48.30 -57.00 -60.00  102
 76  \w    -88.00 -62.00   0.50    1.26    --  -86.25 -83.00-158.72   52
 77  \w    -88.00 -62.00   0.50    1.26    --  -86.25 -83.00 -97.28   52
 78  \w    -91.00 -66.00   0.50    1.26    --  -86.25 -73.00 -59.66   50
 79  \w    -93.00 -64.00   0.50    1.26    --  -86.25 -77.00 -30.00   58
 80  \w    -90.00 -64.00   0.50    1.26    --  -86.25 -77.00 -90.00   52
 81  \w    -88.00 -62.00   0.50    1.26    --  -86.25 -83.00 -70.54   52
 82  \w    -87.00 -62.00   0.50    1.26    --  -86.25 -83.00-112.06   50
 83  \w    -91.00 -65.00   0.50    1.26    --  -86.25 -76.00-156.81   52
 84  \w    -87.00 -62.00   0.50    1.26    --  -86.25 -83.00-128.64   50
 85  \w    -99.00 -39.00   0.50    0.32    --  -48.30 -38.00-150.00  120
 86  \w    -89.00 -64.00   0.50    1.26    --  -86.25 -77.00 -60.00   50
 87  \w    -87.00 -62.00   0.50    1.26    --  -86.25 -82.00  -3.05   50
 88  \w    -90.00 -64.00   0.50    1.26    --  -86.25 -77.00  60.00   52
 89  \w    -90.00 -64.00   0.50    1.26    --  -86.25 -77.00  90.00   52
 90  \w    -90.00 -64.00   0.50    1.26    --  -86.25 -83.00  89.08   52
 91  \w    -88.00 -63.00   0.50    1.26    --  -86.25 -81.00 113.97   50
 92  \w    -90.00 -64.00   0.50    1.26    --  -86.25 -77.00 150.00   52
 93  \w    -92.00 -66.00   0.50    1.26    --  -86.25 -72.00 119.21   52
 94  \w    -87.00 -62.00   0.50    1.26    --  -86.25 -83.00 169.80   50
 95  \w    -91.00 -65.00   0.50    1.26    --  -86.25 -75.00 137.34   52
 96  \w    -53.00 -28.00   0.50    0.32    --  -48.30 -77.00 150.00   50
 97  \w    -63.00 -34.00   0.50    0.32    --  -48.30 -57.00 120.00   58
 98  \w    -89.00 -63.00   0.50    1.26    --  -86.25 -80.00  49.31   52
 99  \w    -88.00 -62.00   0.50    1.26    --  -86.25 -83.00  25.89   52
100  \w    -93.00 -67.00   0.50    1.26    --  -86.25 -71.00  63.20   52
101  \w    -98.00 -64.00   0.50    1.26    --  -86.25 -77.00  30.00   68
102  \w    -97.00 -64.00   0.50    1.26    --  -86.25 -78.00   8.67   66
103  \w   -119.00 -72.00   0.50    0.32    --  -48.30-122.00 -40.00   94
104  \w    -89.00  -8.00   0.50    0.32    --  -48.30 122.00  40.00  162
105  \w    -89.00 -14.00   0.50    1.26    --  -86.25 122.00  40.00  150
106  \w   -108.00 -23.00   0.50    0.32    --  -48.30 150.00-157.00  170
107  \w   -108.00 -23.00   0.50    1.26    --  -86.25 150.00-157.00  170
108  \w   -121.00 -38.00   0.50    0.32    --  -48.30 -24.00  92.07  166
109  \w   -119.00 -35.00   0.50    0.32    --  -48.30 -57.00  60.00  168
110  \w   -119.00 -53.00   0.50    0.32    --  -48.30-150.00 157.00  132
111  \w   -158.00 -72.00   0.50    1.26    --  -86.25-122.00 -40.00  172
112  \w   -126.00 -66.00   0.50    1.26    --  -86.25 -74.00-147.73  120
113  \w   -107.00 -62.00   0.50    1.26    --  -86.25 -83.00-177.05   90
114  \w   -114.00 -88.00   0.50    0.32    --  -48.30 -77.00-180.00   52
115  \w   -149.00-123.00   0.50    1.26    --  -86.25 -77.00 -30.00   52
116  \w   -154.00 -53.00   0.50    1.26    --  -86.25-150.00 157.00  202
;
_diffrn_measurement_device 'four-circle diffractometer'
_diffrn_measurement_device_type 'XtaLAB Synergy, Dualflex, HyPix'
_diffrn_measurement_method '\w scans'
_diffrn_orient_matrix_type 'CrysAlisPro convention (1999,Acta A55,543-557)'
_diffrn_orient_matrix_UB_11 0.0069339000
_diffrn_orient_matrix_UB_12 -0.0482866000
_diffrn_orient_matrix_UB_13 -0.0054370000
_diffrn_orient_matrix_UB_21 -0.1115002000
_diffrn_orient_matrix_UB_22 0.0000814000
_diffrn_orient_matrix_UB_23 -0.0425935000
_diffrn_orient_matrix_UB_31 0.0730013000
_diffrn_orient_matrix_UB_32 0.0046845000
_diffrn_orient_matrix_UB_33 -0.0553273000
_diffrn_radiation_monochromator mirror
_diffrn_radiation_probe x-ray
_diffrn_radiation_type CuK\a
_diffrn_radiation_wavelength 1.54184
_diffrn_reflns_av_R_equivalents 0.0808
_diffrn_reflns_av_unetI/netI 0.0212
_diffrn_reflns_Laue_measured_fraction_full 1.000
_diffrn_reflns_Laue_measured_fraction_max 0.994
_diffrn_reflns_limit_h_max 14
_diffrn_reflns_limit_h_min -14
_diffrn_reflns_limit_k_max 40
_diffrn_reflns_limit_k_min -40
_diffrn_reflns_limit_l_max 27
_diffrn_reflns_limit_l_min -27
_diffrn_reflns_number 324842
_diffrn_reflns_point_group_measured_fraction_full 1.000
_diffrn_reflns_point_group_measured_fraction_max 0.994
_diffrn_reflns_theta_full 67.684
_diffrn_reflns_theta_max 78.115
_diffrn_reflns_theta_min 2.783
_diffrn_source 'micro-focus sealed X-ray tube'
_diffrn_source_type 'PhotonJet (Cu) X-ray Source'
_exptl_absorpt_coefficient_mu 4.292
_exptl_absorpt_correction_T_max 1.000
_exptl_absorpt_correction_T_min 0.395
_exptl_absorpt_correction_type gaussian
_exptl_absorpt_process_details
;
CrysAlisPro 1.171.39.46 (Rigaku Oxford Diffraction, 2018)
Numerical absorption correction based on gaussian integration over
            a multifaceted crystal model
Empirical absorption correction using spherical harmonics,
 implemented in SCALE3 ABSPACK scaling algorithm.
;
_exptl_crystal_colour 'dark green'
_exptl_crystal_colour_modifier dark
_exptl_crystal_colour_primary green
_exptl_crystal_density_diffrn 1.395
_exptl_crystal_description plate
_exptl_crystal_F_000 3552
_exptl_crystal_preparation 'Magnetic properties'
_exptl_crystal_recrystallization_method 'Re-crystallisation from solvent: toluene'
_exptl_crystal_size_max 0.359
_exptl_crystal_size_mid 0.344
_exptl_crystal_size_min 0.115
_refine_diff_density_max 0.688
_refine_diff_density_min -0.692
_refine_diff_density_rms 0.060
_refine_ls_extinction_method none
_refine_ls_goodness_of_fit_ref 1.052
_refine_ls_hydrogen_treatment constr
_refine_ls_matrix_type full
_refine_ls_number_parameters 1083
_refine_ls_number_reflns 17195
_refine_ls_number_restraints 85
_refine_ls_restrained_S_all 1.072
_refine_ls_R_factor_all 0.0438
_refine_ls_R_factor_gt 0.0424
_refine_ls_shift/su_max 0.002
_refine_ls_shift/su_mean 0.000
_refine_ls_structure_factor_coef Fsqd
_refine_ls_weighting_details 'w=1/[\s^2^(Fo^2^)+(0.0646P)^2^+6.0308P] where P=(Fo^2^+2Fc^2^)/3'
_refine_ls_weighting_scheme calc
_refine_ls_wR_factor_gt 0.1157
_refine_ls_wR_factor_ref 0.1167
_reflns_Friedel_coverage 0.000
_reflns_number_gt 16488
_reflns_number_total 17195
_reflns_threshold_expression 'I > 2\s(I)'
_cod_data_source_file c9sc00914k2.cif
_cod_data_source_block 3pf6
_cod_database_code 1552222
_shelx_shelxl_version_number 2014/7
_chemical_oxdiff_formula C42H52N4O2Co1P1F6
_chemical_oxdiff_usercomment 'Co-Me3tpa-dbsq-PF6-tol, dark green plate, recryst from toluene'
_shelx_space_group_comment
;
The symmetry employed for this shelxl refinement is uniquely defined
by the following loop, which should always be used as a source of
symmetry information in preference to the above space-group names.
They are only intended as comments.
;
_reflns_odcompleteness_completeness 99.89
_reflns_odcompleteness_iscentric 1
_reflns_odcompleteness_theta 74.33
_olex2_refinement_description
;
1. Fixed Uiso
 At 1.2 times of:
  All C(H) groups, All C(H,H) groups
 At 1.5 times of:
  All C(H,H,H) groups
2. Restrained distances
 P2A-F7A = P2A-F8A = P2A-F9A = P2A-F10A = P2A-F11A = P2A-F12A
 1.5823 with sigma of 0.001
 P2B-F7B = P2B-F8B = P2B-F9B = P2B-F10B = P2B-F11B = P2B-F12B
 1.5823 with sigma of 0.001
 F7A-F8A = F7A-F9A = F7A-F10A = F7A-F11A
 2.237372 with sigma of 0.001
 F7B-F8B = F7B-F9B = F7B-F10B = F7B-F11B
 2.237372 with sigma of 0.001
 F12A-F8A = F12A-F9A = F12A-F10A = F12A-F11A
 2.237372 with sigma of 0.001
 F12B-F8B = F12B-F9B = F12B-F10B = F12B-F11B
 2.237372 with sigma of 0.001
 F8A-F9A = F9A-F11A = F11A-F10A = F10A-F8A
 2.237372 with sigma of 0.001
 F8B-F9B = F9B-F11B = F11B-F10B = F10B-F8B
 2.237372 with sigma of 0.001
3. Restrained planarity
 F8B, F9B, F10B, F11B
 with sigma of 0.1
4. Uiso/Uaniso restraints and constraints
C12B \\sim C12C \\sim C13B \\sim C13C \\sim C14B \\sim C14C: within 2A with
sigma of 0.005 and sigma for terminal atoms of 0.01
Uanis(F11A) \\sim Ueq, Uanis(F11B) \\sim Ueq: with sigma of 0.004 and sigma for
terminal atoms of 0.008
Uanis(F7A) = Uanis(F7B)
Uanis(F8A) = Uanis(F8B)
Uanis(F9A) = Uanis(F9B)
Uanis(F10A) = Uanis(F10B)
Uanis(F11A) = Uanis(F11B)
Uanis(F12A) = Uanis(F12B)
Uanis(P2A) = Uanis(P2B)
5. Others
 Sof(C12C)=Sof(H12D)=Sof(H12E)=Sof(H12F)=Sof(C13C)=Sof(H13D)=Sof(H13E)=
 Sof(H13F)=Sof(C14C)=Sof(H14D)=Sof(H14E)=Sof(H14F)=1-FVAR(1)
 Sof(C12B)=Sof(H12A)=Sof(H12B)=Sof(H12C)=Sof(C13B)=Sof(H13A)=Sof(H13B)=
 Sof(H13C)=Sof(C14B)=Sof(H14A)=Sof(H14B)=Sof(H14C)=FVAR(1)
 Sof(P2B)=Sof(F7B)=Sof(F8B)=Sof(F9B)=Sof(F10B)=Sof(F11B)=Sof(F12B)=1-FVAR(2)
 Sof(P2A)=Sof(F7A)=Sof(F8A)=Sof(F9A)=Sof(F10A)=Sof(F11A)=Sof(F12A)=FVAR(2)
 1(DFIX)=1(DFIX)=FVAR(3)
 1(DFIX)=1(DFIX)=1(DFIX)=1(DFIX)=1(DFIX)=1(DFIX)=1.414*FVAR(4)
6.a Secondary CH2 refined with riding coordinates:
 C20A(H20C,H20D), C26A(H26C,H26D), C32A(H32C,H32D), C20B(H20A,H20B), C26B(H26A,
 H26B), C32B(H32A,H32B)
6.b Aromatic/amide H refined with riding coordinates:
 C4A(H4A), C6A(H6A), C16A(H16A), C17A(H17A), C18A(H18A), C22A(H22A),
 C23A(H23A), C24A(H24A), C28A(H28A), C29A(H29A), C30A(H30A), C4B(H4B), C6B(H6B),
  C16B(H16B), C17B(H17B), C18B(H18B), C22B(H22B), C23B(H23B), C24B(H24B),
 C28B(H28B), C29B(H29B), C30B(H30B), C1S(H1S), C2S(H2S), C3S(H3S), C4S(H4S),
 C5S(H5S), C8S(H8S), C9S(H9S), C10S(H10S), C11S(H11S), C12S(H12S)
6.c Idealised Me refined as rotating group:
 C8A(H8AA,H8AB,H8AC), C9A(H9AA,H9AB,H9AC), C10A(H10D,H10E,H10F), C12A(H12G,
 H12H,H12I), C13A(H13G,H13H,H13I), C14A(H14G,H14H,H14I), C33A(H33D,H33E,H33F),
 C34A(H34D,H34E,H34F), C35A(H35D,H35E,H35F), C8B(H8BA,H8BB,H8BC), C9B(H9BA,H9BB,
 H9BC), C10B(H10A,H10B,H10C), C12B(H12A,H12B,H12C), C12C(H12D,H12E,H12F),
 C13B(H13A,H13B,H13C), C13C(H13D,H13E,H13F), C14B(H14A,H14B,H14C), C14C(H14D,
 H14E,H14F), C33B(H33A,H33B,H33C), C34B(H34A,H34B,H34C), C35B(H35A,H35B,H35C),
 C7S(H7SA,H7SB,H7SC), C14S(H14J,H14K,H14L)
;
_olex2_exptl_crystal_mounting_method 'MiTeGen mount with cryoprotectant oil'
_olex2_submission_special_instructions 'No special instructions were received'
_oxdiff_exptl_absorpt_empirical_details
;
Empirical correction (ABSPACK) includes:
- Absorption correction using spherical harmonics
- Frame scaling
;
_oxdiff_exptl_absorpt_empirical_full_max 2.381
_oxdiff_exptl_absorpt_empirical_full_min 0.493

loop_
_space_group_symop_operation_xyz
'x, y, z'
'-x, y+1/2, -z+1/2'
'-x, -y, -z'
'x, -y-1/2, z-1/2'

loop_
_atom_site_label
_atom_site_type_symbol
_atom_site_fract_x
_atom_site_fract_y
_atom_site_fract_z
_atom_site_U_iso_or_equiv
_atom_site_adp_type
_atom_site_occupancy
_atom_site_site_symmetry_order
_atom_site_calc_flag
_atom_site_refinement_flags_posn
_atom_site_refinement_flags_adp
_atom_site_refinement_flags_occupancy
_atom_site_disorder_assembly
_atom_site_disorder_group
Co1A Co 0.47785(2) 0.87258(2) 0.54515(2) 0.01537(7) Uani 1 1 d . . . . .
O1A O 0.40303(11) 0.87537(4) 0.45929(5) 0.0186(2) Uani 1 1 d . . . . .
O2A O 0.31353(10) 0.89397(4) 0.56145(5) 0.0186(2) Uani 1 1 d . . . . .
N1A N 0.52087(13) 0.87240(5) 0.64013(7) 0.0185(3) Uani 1 1 d . . . . .
N2A N 0.64954(13) 0.84743(5) 0.54127(7) 0.0199(3) Uani 1 1 d . . . . .
N3A N 0.55568(13) 0.93649(5) 0.56182(7) 0.0208(3) Uani 1 1 d . . . . .
N4A N 0.43176(12) 0.80558(5) 0.57172(7) 0.0175(3) Uani 1 1 d . . . . .
C1A C 0.29484(14) 0.88506(5) 0.45640(7) 0.0151(3) Uani 1 1 d . . . . .
C2A C 0.24472(14) 0.89604(5) 0.51336(7) 0.0155(3) Uani 1 1 d . . . . .
C3A C 0.12472(15) 0.90838(5) 0.51218(8) 0.0184(3) Uani 1 1 d . . . . .
C4A C 0.06276(15) 0.90795(6) 0.45679(8) 0.0196(3) Uani 1 1 d . . . . .
H4A H -0.0151 0.9154 0.4556 0.024 Uiso 1 1 calc R . . . .
C5A C 0.10956(15) 0.89678(5) 0.40066(8) 0.0163(3) Uani 1 1 d . . . . .
C6A C 0.22414(15) 0.88557(5) 0.40118(7) 0.0156(3) Uani 1 1 d . . . . .
H6A H 0.2557 0.8782 0.3650 0.019 Uiso 1 1 calc R . . . .
C7A C 0.07225(16) 0.92166(6) 0.57104(8) 0.0234(4) Uani 1 1 d . . . . .
C8A C -0.05613(19) 0.93371(8) 0.56015(10) 0.0364(5) Uani 1 1 d . . . . .
H8AA H -0.0636 0.9570 0.5324 0.055 Uiso 1 1 calc GR . . . .
H8AB H -0.0860 0.9415 0.5980 0.055 Uiso 1 1 calc GR . . . .
H8AC H -0.0990 0.9101 0.5432 0.055 Uiso 1 1 calc GR . . . .
C9A C 0.1390(2) 0.96012(6) 0.59801(9) 0.0307(4) Uani 1 1 d . . . . .
H9AA H 0.2194 0.9531 0.6053 0.046 Uiso 1 1 calc GR . . . .
H9AB H 0.1080 0.9680 0.6356 0.046 Uiso 1 1 calc GR . . . .
H9AC H 0.1310 0.9832 0.5699 0.046 Uiso 1 1 calc GR . . . .
C10A C 0.08084(17) 0.88493(7) 0.61645(9) 0.0259(4) Uani 1 1 d . . . . .
H10D H 0.0374 0.8614 0.5997 0.039 Uiso 1 1 calc GR . . . .
H10E H 0.0500 0.8935 0.6538 0.039 Uiso 1 1 calc GR . . . .
H10F H 0.1605 0.8770 0.6242 0.039 Uiso 1 1 calc GR . . . .
C11A C 0.02876(15) 0.89780(6) 0.34269(8) 0.0209(4) Uani 1 1 d . . . . .
C12A C 0.09415(17) 0.88991(7) 0.28594(8) 0.0274(4) Uani 1 1 d . . . . .
H12G H 0.1545 0.9105 0.2838 0.041 Uiso 1 1 calc GR . . . .
H12H H 0.0415 0.8921 0.2504 0.041 Uiso 1 1 calc GR . . . .
H12I H 0.1276 0.8622 0.2880 0.041 Uiso 1 1 calc GR . . . .
C13A C -0.0296(2) 0.94109(8) 0.33571(10) 0.0400(6) Uani 1 1 d . . . . .
H13G H -0.0761 0.9459 0.3694 0.060 Uiso 1 1 calc GR . . . .
H13H H -0.0779 0.9418 0.2985 0.060 Uiso 1 1 calc GR . . . .
H13I H 0.0286 0.9626 0.3349 0.060 Uiso 1 1 calc GR . . . .
C14A C -0.0631(2) 0.86344(9) 0.34657(11) 0.0395(5) Uani 1 1 d . . . . .
H14G H -0.0263 0.8363 0.3480 0.059 Uiso 1 1 calc GR . . . .
H14H H -0.1171 0.8650 0.3115 0.059 Uiso 1 1 calc GR . . . .
H14I H -0.1034 0.8674 0.3827 0.059 Uiso 1 1 calc GR . . . .
C15A C 0.70377(16) 0.83274(6) 0.49314(9) 0.0237(4) Uani 1 1 d . . . . .
C16A C 0.80797(17) 0.81096(7) 0.50186(11) 0.0324(5) Uani 1 1 d . . . . .
H16A H 0.8455 0.8014 0.4686 0.039 Uiso 1 1 calc R . . . .
C17A C 0.85520(19) 0.80361(8) 0.55993(12) 0.0384(5) Uani 1 1 d . . . . .
H17A H 0.9239 0.7885 0.5661 0.046 Uiso 1 1 calc R . . . .
C18A C 0.80033(17) 0.81872(7) 0.60901(10) 0.0309(4) Uani 1 1 d . . . . .
H18A H 0.8314 0.8141 0.6485 0.037 Uiso 1 1 calc R . . . .
C19A C 0.69844(15) 0.84081(6) 0.59812(9) 0.0219(4) Uani 1 1 d . . . . .
C20A C 0.64401(16) 0.86038(6) 0.65174(9) 0.0238(4) Uani 1 1 d . . . . .
H20C H 0.6503 0.8406 0.6853 0.029 Uiso 1 1 calc R . . . .
H20D H 0.6880 0.8853 0.6643 0.029 Uiso 1 1 calc R . . . .
C21A C 0.60849(17) 0.96248(6) 0.52405(10) 0.0270(4) Uani 1 1 d . . . . .
C22A C 0.6647(2) 0.99906(7) 0.54605(12) 0.0367(5) Uani 1 1 d . . . . .
H22A H 0.6998 1.0169 0.5195 0.044 Uiso 1 1 calc R . . . .
C23A C 0.6679(2) 1.00852(7) 0.60697(12) 0.0416(6) Uani 1 1 d . . . . .
H23A H 0.7057 1.0326 0.6219 0.050 Uiso 1 1 calc R . . . .
C24A C 0.6144(2) 0.98190(6) 0.64594(11) 0.0343(5) Uani 1 1 d . . . . .
H24A H 0.6155 0.9877 0.6873 0.041 Uiso 1 1 calc R . . . .
C25A C 0.55871(17) 0.94626(6) 0.62151(9) 0.0235(4) Uani 1 1 d . . . . .
C26A C 0.50009(17) 0.91585(6) 0.66144(8) 0.0227(4) Uani 1 1 d . . . . .
H26C H 0.5309 0.9190 0.7033 0.027 Uiso 1 1 calc R . . . .
H26D H 0.4176 0.9215 0.6596 0.027 Uiso 1 1 calc R . . . .
C27A C 0.41878(15) 0.77018(6) 0.53817(8) 0.0201(3) Uani 1 1 d . . . . .
C28A C 0.40682(16) 0.73082(6) 0.56558(9) 0.0250(4) Uani 1 1 d . . . . .
H28A H 0.3948 0.7069 0.5416 0.030 Uiso 1 1 calc R . . . .
C29A C 0.41285(17) 0.72751(6) 0.62796(10) 0.0281(4) Uani 1 1 d . . . . .
H29A H 0.4070 0.7014 0.6465 0.034 Uiso 1 1 calc R . . . .
C30A C 0.42773(17) 0.76372(6) 0.66264(9) 0.0256(4) Uani 1 1 d . . . . .
H30A H 0.4329 0.7624 0.7049 0.031 Uiso 1 1 calc R . . . .
C31A C 0.43472(15) 0.80206(6) 0.63287(8) 0.0197(3) Uani 1 1 d . . . . .
C32A C 0.44265(17) 0.84262(6) 0.66829(8) 0.0225(4) Uani 1 1 d . . . . .
H32C H 0.3662 0.8550 0.6691 0.027 Uiso 1 1 calc R . . . .
H32D H 0.4716 0.8370 0.7099 0.027 Uiso 1 1 calc R . . . .
C33A C 0.65169(18) 0.84037(7) 0.42987(9) 0.0297(4) Uani 1 1 d . . . . .
H33D H 0.5709 0.8469 0.4312 0.045 Uiso 1 1 calc GR . . . .
H33E H 0.6603 0.8156 0.4057 0.045 Uiso 1 1 calc GR . . . .
H33F H 0.6905 0.8636 0.4122 0.045 Uiso 1 1 calc GR . . . .
C34A C 0.6092(2) 0.95058(7) 0.45846(10) 0.0344(5) Uani 1 1 d . . . . .
H34D H 0.6780 0.9347 0.4522 0.052 Uiso 1 1 calc GR . . . .
H34E H 0.6078 0.9756 0.4340 0.052 Uiso 1 1 calc GR . . . .
H34F H 0.5422 0.9337 0.4471 0.052 Uiso 1 1 calc GR . . . .
C35A C 0.42117(18) 0.77314(6) 0.47063(9) 0.0261(4) Uani 1 1 d . . . . .
H35D H 0.3908 0.7999 0.4571 0.039 Uiso 1 1 calc GR . . . .
H35E H 0.3748 0.7510 0.4519 0.039 Uiso 1 1 calc GR . . . .
H35F H 0.4995 0.7704 0.4595 0.039 Uiso 1 1 calc GR . . . .
Co1B Co 0.05607(2) 0.63582(2) 0.54431(2) 0.01453(7) Uani 1 1 d . . . . .
O1B O 0.14227(10) 0.63009(4) 0.62655(5) 0.0174(2) Uani 1 1 d . . . . .
O2B O 0.21996(10) 0.61621(4) 0.51962(5) 0.0186(2) Uani 1 1 d . . . . .
N1B N -0.00246(13) 0.63913(5) 0.45133(7) 0.0189(3) Uani 1 1 d . . . . .
N2B N -0.11103(12) 0.66426(5) 0.55710(7) 0.0175(3) Uani 1 1 d . . . . .
N3B N -0.03220(13) 0.57438(5) 0.52932(7) 0.0184(3) Uani 1 1 d . . . . .
N4B N 0.10152(12) 0.70326(5) 0.51859(7) 0.0182(3) Uani 1 1 d . . . . .
C1B C 0.25086(14) 0.62137(5) 0.62502(8) 0.0154(3) Uani 1 1 d . . . . .
C2B C 0.29449(14) 0.61408(5) 0.56518(8) 0.0156(3) Uani 1 1 d . . . . .
C3B C 0.41657(15) 0.60523(5) 0.56143(8) 0.0179(3) Uani 1 1 d . . . . .
C4B C 0.48366(15) 0.60378(5) 0.61540(8) 0.0198(3) Uani 1 1 d . . . . .
H4B H 0.5624 0.5985 0.6135 0.024 Uiso 1 1 calc R . . . .
C5B C 0.44173(15) 0.60976(5) 0.67444(8) 0.0174(3) Uani 1 1 d . . . . .
C6B C 0.32623(15) 0.61875(5) 0.67813(8) 0.0163(3) Uani 1 1 d . . . . .
H6B H 0.2975 0.6231 0.7159 0.020 Uiso 1 1 calc R . . . .
C7B C 0.46602(15) 0.59663(6) 0.50003(8) 0.0208(3) Uani 1 1 d . . . . .
C8B C 0.59642(17) 0.58737(7) 0.50702(10) 0.0301(4) Uani 1 1 d . . . . .
H8BA H 0.6363 0.6109 0.5260 0.045 Uiso 1 1 calc GR . . . .
H8BB H 0.6245 0.5827 0.4677 0.045 Uiso 1 1 calc GR . . . .
H8BC H 0.6100 0.5627 0.5317 0.045 Uiso 1 1 calc GR . . . .
C9B C 0.40559(17) 0.55773(6) 0.47051(9) 0.0266(4) Uani 1 1 d . . . . .
H9BA H 0.4148 0.5342 0.4977 0.040 Uiso 1 1 calc GR . . . .
H9BB H 0.4397 0.5512 0.4332 0.040 Uiso 1 1 calc GR . . . .
H9BC H 0.3246 0.5636 0.4622 0.040 Uiso 1 1 calc GR . . . .
C10B C 0.44721(18) 0.63466(6) 0.45721(9) 0.0266(4) Uani 1 1 d . . . . .
H10A H 0.3665 0.6420 0.4537 0.040 Uiso 1 1 calc GR . . . .
H10B H 0.4718 0.6276 0.4178 0.040 Uiso 1 1 calc GR . . . .
H10C H 0.4915 0.6582 0.4734 0.040 Uiso 1 1 calc GR . . . .
C11B C 0.52695(16) 0.60725(6) 0.73079(8) 0.0221(4) Uani 1 1 d . . . . .
C12B C 0.4650(2) 0.60562(10) 0.78976(11) 0.0354(6) Uani 0.861(4) 1 d . U P A 1
H12A H 0.5212 0.6032 0.8238 0.053 Uiso 0.861(4) 1 calc GR . P A 1
H12B H 0.4140 0.5817 0.7888 0.053 Uiso 0.861(4) 1 calc GR . P A 1
H12C H 0.4208 0.6309 0.7937 0.053 Uiso 0.861(4) 1 calc GR . P A 1
C12C C 0.4847(15) 0.5761(7) 0.7756(8) 0.042(3) Uani 0.139(4) 1 d . U P A 2
H12D H 0.5264 0.5801 0.8144 0.063 Uiso 0.139(4) 1 calc GR . P A 2
H12E H 0.4973 0.5480 0.7615 0.063 Uiso 0.139(4) 1 calc GR . P A 2
H12F H 0.4035 0.5804 0.7796 0.063 Uiso 0.139(4) 1 calc GR . P A 2
C13B C 0.6022(3) 0.56777(10) 0.72843(13) 0.0445(8) Uani 0.861(4) 1 d . U P A 1
H13A H 0.6458 0.5688 0.6930 0.067 Uiso 0.861(4) 1 calc GR . P A 1
H13B H 0.5536 0.5432 0.7265 0.067 Uiso 0.861(4) 1 calc GR . P A 1
H13C H 0.6544 0.5665 0.7642 0.067 Uiso 0.861(4) 1 calc GR . P A 1
C13C C 0.6502(16) 0.5940(7) 0.7164(8) 0.046(3) Uani 0.139(4) 1 d . U P A 2
H13D H 0.6842 0.6157 0.6933 0.069 Uiso 0.139(4) 1 calc GR . P A 2
H13E H 0.6465 0.5683 0.6933 0.069 Uiso 0.139(4) 1 calc GR . P A 2
H13F H 0.6967 0.5896 0.7537 0.069 Uiso 0.139(4) 1 calc GR . P A 2
C14B C 0.6022(2) 0.64682(9) 0.73258(13) 0.0399(7) Uani 0.861(4) 1 d . U P A 1
H14A H 0.5546 0.6711 0.7379 0.060 Uiso 0.861(4) 1 calc GR . P A 1
H14B H 0.6390 0.6493 0.6951 0.060 Uiso 0.861(4) 1 calc GR . P A 1
H14C H 0.6602 0.6449 0.7658 0.060 Uiso 0.861(4) 1 calc GR . P A 1
C14C C 0.5278(18) 0.6497(7) 0.7617(9) 0.049(3) Uani 0.139(4) 1 d . U P A 2
H14D H 0.5840 0.6495 0.7960 0.073 Uiso 0.139(4) 1 calc GR . P A 2
H14E H 0.4525 0.6554 0.7754 0.073 Uiso 0.139(4) 1 calc GR . P A 2
H14F H 0.5476 0.6711 0.7336 0.073 Uiso 0.139(4) 1 calc GR . P A 2
C15B C -0.15368(15) 0.67985(6) 0.60802(8) 0.0206(3) Uani 1 1 d . . . . .
C16B C -0.24952(17) 0.70644(7) 0.60513(10) 0.0277(4) Uani 1 1 d . . . . .
H16B H -0.2785 0.7165 0.6406 0.033 Uiso 1 1 calc R . . . .
C17B C -0.30114(17) 0.71774(7) 0.54912(10) 0.0328(5) Uani 1 1 d . . . . .
H17B H -0.3634 0.7363 0.5464 0.039 Uiso 1 1 calc R . . . .
C18B C -0.25931(17) 0.70112(7) 0.49702(9) 0.0280(4) Uani 1 1 d . . . . .
H18B H -0.2940 0.7079 0.4589 0.034 Uiso 1 1 calc R . . . .
C19B C -0.16499(15) 0.67431(6) 0.50253(8) 0.0198(3) Uani 1 1 d . . . . .
C20B C -0.12518(16) 0.65336(6) 0.44614(8) 0.0224(4) Uani 1 1 d . . . . .
H20A H -0.1744 0.6292 0.4365 0.027 Uiso 1 1 calc R . . . .
H20B H -0.1356 0.6730 0.4125 0.027 Uiso 1 1 calc R . . . .
C21B C -0.08108(15) 0.54849(6) 0.56852(8) 0.0209(3) Uani 1 1 d . . . . .
C22B C -0.14814(16) 0.51390(6) 0.54840(9) 0.0251(4) Uani 1 1 d . . . . .
H22B H -0.1818 0.4966 0.5763 0.030 Uiso 1 1 calc R . . . .
C23B C -0.16401(17) 0.50557(6) 0.48696(10) 0.0273(4) Uani 1 1 d . . . . .
H23B H -0.2070 0.4823 0.4730 0.033 Uiso 1 1 calc R . . . .
C24B C -0.11502(16) 0.53229(6) 0.44632(9) 0.0247(4) Uani 1 1 d . . . . .
H24B H -0.1260 0.5277 0.4047 0.030 Uiso 1 1 calc R . . . .
C25B C -0.04937(15) 0.56596(6) 0.46908(8) 0.0201(3) Uani 1 1 d . . . . .
C26B C 0.00793(17) 0.59580(6) 0.42768(8) 0.0224(4) Uani 1 1 d . . . . .
H26A H 0.0890 0.5884 0.4260 0.027 Uiso 1 1 calc R . . . .
H26B H -0.0291 0.5940 0.3869 0.027 Uiso 1 1 calc R . . . .
C27B C 0.12099(15) 0.73783(6) 0.55336(9) 0.0211(4) Uani 1 1 d . . . . .
C28B C 0.13577(16) 0.77747(6) 0.52735(10) 0.0265(4) Uani 1 1 d . . . . .
H28B H 0.1527 0.8007 0.5520 0.032 Uiso 1 1 calc R . . . .
C29B C 0.12520(18) 0.78197(6) 0.46502(10) 0.0302(4) Uani 1 1 d . . . . .
H29B H 0.1332 0.8083 0.4472 0.036 Uiso 1 1 calc R . . . .
C30B C 0.10241(17) 0.74656(6) 0.42926(9) 0.0276(4) Uani 1 1 d . . . . .
H30B H 0.0938 0.7487 0.3871 0.033 Uiso 1 1 calc R . . . .
C31B C 0.09281(15) 0.70800(6) 0.45768(8) 0.0208(3) Uani 1 1 d . . . . .
C32B C 0.07419(17) 0.66825(6) 0.42087(8) 0.0230(4) Uani 1 1 d . . . . .
H32A H 0.0396 0.6752 0.3807 0.028 Uiso 1 1 calc R . . . .
H32B H 0.1481 0.6547 0.4161 0.028 Uiso 1 1 calc R . . . .
C33B C -0.09722(17) 0.66769(7) 0.66877(9) 0.0268(4) Uani 1 1 d . . . . .
H33A H -0.1392 0.6448 0.6852 0.040 Uiso 1 1 calc GR . . . .
H33B H -0.0975 0.6914 0.6958 0.040 Uiso 1 1 calc GR . . . .
H33C H -0.0188 0.6591 0.6642 0.040 Uiso 1 1 calc GR . . . .
C34B C -0.06344(19) 0.55770(7) 0.63502(9) 0.0302(4) Uani 1 1 d . . . . .
H34A H 0.0078 0.5728 0.6430 0.045 Uiso 1 1 calc GR . . . .
H34B H -0.0602 0.5317 0.6574 0.045 Uiso 1 1 calc GR . . . .
H34C H -0.1267 0.5745 0.6474 0.045 Uiso 1 1 calc GR . . . .
C35B C 0.12273(18) 0.73330(6) 0.62099(9) 0.0259(4) Uani 1 1 d . . . . .
H35A H 0.0454 0.7360 0.6336 0.039 Uiso 1 1 calc GR . . . .
H35B H 0.1708 0.7549 0.6400 0.039 Uiso 1 1 calc GR . . . .
H35C H 0.1532 0.7061 0.6327 0.039 Uiso 1 1 calc GR . . . .
P1 P 0.26739(4) 0.55265(2) 0.28552(2) 0.02886(12) Uani 1 1 d . . . . .
F1 F 0.34001(14) 0.52845(4) 0.23760(6) 0.0467(4) Uani 1 1 d . . . . .
F2 F 0.15715(16) 0.52472(7) 0.26451(9) 0.0741(6) Uani 1 1 d . . . . .
F3 F 0.23025(14) 0.58695(5) 0.23506(7) 0.0497(4) Uani 1 1 d . . . . .
F4 F 0.30602(15) 0.51829(5) 0.33611(6) 0.0508(4) Uani 1 1 d . . . . .
F5 F 0.37814(13) 0.58041(5) 0.30569(7) 0.0499(4) Uani 1 1 d . . . . .
F6 F 0.19554(16) 0.57735(7) 0.33313(7) 0.0668(5) Uani 1 1 d . . . . .
P2A P 0.76175(7) 0.76426(2) 0.79670(3) 0.02873(15) Uani 0.882(2) 1 d D . P B 1
F7A F 0.87266(11) 0.76529(5) 0.84322(6) 0.0626(6) Uani 0.882(2) 1 d D . P B 1
F8A F 0.76497(15) 0.71454(4) 0.79684(7) 0.0732(7) Uani 0.882(2) 1 d D . P B 1
F9A F 0.68146(12) 0.76363(6) 0.85178(6) 0.0749(7) Uani 0.882(2) 1 d D . P B 1
F10A F 0.84258(13) 0.76479(6) 0.74172(6) 0.0802(8) Uani 0.882(2) 1 d D . P B 1
F11A F 0.75908(17) 0.81406(4) 0.79654(8) 0.1192(13) Uani 0.882(2) 1 d D U P B 1
F12A F 0.65111(12) 0.76345(5) 0.75027(6) 0.0705(7) Uani 0.882(2) 1 d D . P B 1
P2B P 0.7555(5) 0.76676(18) 0.8039(3) 0.02873(15) Uani 0.118(2) 1 d D . P B 2
F7B F 0.8292(8) 0.7558(3) 0.8651(3) 0.0626(6) Uani 0.118(2) 1 d D . P B 2
F8B F 0.6721(7) 0.7285(2) 0.8148(4) 0.0732(7) Uani 0.118(2) 1 d D . P B 2
F9B F 0.6757(7) 0.7967(3) 0.8402(4) 0.0749(7) Uani 0.118(2) 1 d D . P B 2
F10B F 0.8354(7) 0.7369(3) 0.7677(4) 0.0802(8) Uani 0.118(2) 1 d D . P B 2
F11B F 0.8390(8) 0.8051(2) 0.7931(5) 0.1192(13) Uani 0.118(2) 1 d D U P B 2
F12B F 0.6819(8) 0.7777(3) 0.7428(3) 0.0705(7) Uani 0.118(2) 1 d D . P B 2
C1S C 0.3013(2) 0.69178(7) 0.30447(9) 0.0333(5) Uani 1 1 d . . . . .
H1S H 0.3059 0.6626 0.3081 0.040 Uiso 1 1 calc R . . . .
C2S C 0.3936(2) 0.71603(7) 0.32568(10) 0.0356(5) Uani 1 1 d . . . . .
H2S H 0.4599 0.7032 0.3435 0.043 Uiso 1 1 calc R . . . .
C3S C 0.3889(2) 0.75981(7) 0.32079(10) 0.0370(5) Uani 1 1 d . . . . .
H3S H 0.4521 0.7762 0.3343 0.044 Uiso 1 1 calc R . . . .
C4S C 0.2890(2) 0.77832(7) 0.29565(9) 0.0373(5) Uani 1 1 d . . . . .
H4S H 0.2842 0.8075 0.2930 0.045 Uiso 1 1 calc R . . . .
C5S C 0.1954(2) 0.75384(7) 0.27416(9) 0.0335(5) Uani 1 1 d . . . . .
H5S H 0.1285 0.7668 0.2574 0.040 Uiso 1 1 calc R . . . .
C6S C 0.2007(2) 0.71005(7) 0.27751(9) 0.0316(4) Uani 1 1 d . . . . .
C7S C 0.1019(2) 0.68341(8) 0.25227(11) 0.0406(5) Uani 1 1 d . . . . .
H7SA H 0.1015 0.6827 0.2087 0.061 Uiso 1 1 calc GR . . . .
H7SB H 0.0303 0.6951 0.2639 0.061 Uiso 1 1 calc GR . . . .
H7SC H 0.1105 0.6553 0.2680 0.061 Uiso 1 1 calc GR . . . .
C8S C 0.8431(2) 0.51861(8) 0.27728(10) 0.0391(5) Uani 1 1 d . . . . .
H8S H 0.9102 0.5097 0.2603 0.047 Uiso 1 1 calc R . . . .
C9S C 0.7715(2) 0.48992(8) 0.30024(11) 0.0431(6) Uani 1 1 d . . . . .
H9S H 0.7909 0.4615 0.2988 0.052 Uiso 1 1 calc R . . . .
C10S C 0.6716(2) 0.50128(8) 0.32551(12) 0.0467(6) Uani 1 1 d . . . . .
H10S H 0.6240 0.4810 0.3411 0.056 Uiso 1 1 calc R . . . .
C11S C 0.6431(2) 0.54306(9) 0.32742(11) 0.0406(5) Uani 1 1 d . . . . .
H11S H 0.5748 0.5511 0.3440 0.049 Uiso 1 1 calc R . . . .
C12S C 0.71472(18) 0.57364(7) 0.30483(9) 0.0275(4) Uani 1 1 d . . . . .
H12S H 0.6946 0.6019 0.3070 0.033 Uiso 1 1 calc R . . . .
C13S C 0.81649(19) 0.56208(8) 0.27905(9) 0.0326(5) Uani 1 1 d . . . . .
C14S C 0.8951(2) 0.59340(10) 0.25341(13) 0.0507(7) Uani 1 1 d . . . . .
H14J H 0.8816 0.5941 0.2100 0.076 Uiso 1 1 calc GR . . . .
H14K H 0.9741 0.5856 0.2640 0.076 Uiso 1 1 calc GR . . . .
H14L H 0.8804 0.6208 0.2697 0.076 Uiso 1 1 calc GR . . . .

loop_
_atom_site_aniso_label
_atom_site_aniso_U_11
_atom_site_aniso_U_22
_atom_site_aniso_U_33
_atom_site_aniso_U_23
_atom_site_aniso_U_13
_atom_site_aniso_U_12
Co1A 0.01565(14) 0.01685(14) 0.01323(13) 0.00054(10) -0.00156(10) 0.00037(10)
O1A 0.0167(6) 0.0235(6) 0.0155(6) 0.0004(5) 0.0008(5) 0.0021(5)
O2A 0.0195(6) 0.0214(6) 0.0146(6) -0.0017(4) -0.0018(5) 0.0021(5)
N1A 0.0212(7) 0.0169(7) 0.0169(7) 0.0002(5) -0.0025(6) -0.0013(5)
N2A 0.0165(7) 0.0188(7) 0.0241(8) 0.0017(6) 0.0002(6) -0.0010(5)
N3A 0.0193(7) 0.0175(7) 0.0251(8) 0.0025(6) -0.0019(6) -0.0004(6)
N4A 0.0173(7) 0.0162(7) 0.0188(7) 0.0000(5) 0.0002(5) -0.0003(5)
C1A 0.0170(8) 0.0126(7) 0.0156(8) 0.0006(6) 0.0008(6) -0.0007(6)
C2A 0.0186(8) 0.0126(7) 0.0151(8) 0.0001(6) -0.0005(6) -0.0007(6)
C3A 0.0210(8) 0.0175(8) 0.0167(8) 0.0000(6) 0.0019(6) 0.0021(6)
C4A 0.0182(8) 0.0211(8) 0.0195(8) -0.0004(6) 0.0003(6) 0.0038(6)
C5A 0.0192(8) 0.0136(7) 0.0157(8) 0.0012(6) -0.0017(6) -0.0005(6)
C6A 0.0199(8) 0.0129(7) 0.0140(7) -0.0001(6) 0.0016(6) -0.0010(6)
C7A 0.0248(9) 0.0288(9) 0.0170(8) -0.0013(7) 0.0033(7) 0.0093(7)
C8A 0.0316(11) 0.0560(14) 0.0223(10) 0.0008(9) 0.0067(8) 0.0210(10)
C9A 0.0457(12) 0.0231(9) 0.0236(9) -0.0056(7) 0.0052(8) 0.0101(8)
C10A 0.0260(9) 0.0333(10) 0.0191(9) 0.0012(8) 0.0053(7) 0.0019(8)
C11A 0.0200(8) 0.0249(9) 0.0170(8) 0.0004(7) -0.0038(7) 0.0027(7)
C12A 0.0276(9) 0.0377(11) 0.0161(8) -0.0021(8) -0.0045(7) 0.0034(8)
C13A 0.0528(14) 0.0418(13) 0.0239(10) 0.0009(9) -0.0077(9) 0.0248(11)
C14A 0.0316(11) 0.0572(15) 0.0286(11) 0.0011(10) -0.0067(9) -0.0186(10)
C15A 0.0185(8) 0.0212(9) 0.0320(10) 0.0025(7) 0.0054(7) -0.0002(7)
C16A 0.0228(9) 0.0323(11) 0.0433(12) 0.0035(9) 0.0102(9) 0.0063(8)
C17A 0.0223(10) 0.0399(12) 0.0531(14) 0.0078(10) 0.0031(9) 0.0104(9)
C18A 0.0222(9) 0.0303(10) 0.0389(11) 0.0072(9) -0.0061(8) 0.0033(8)
C19A 0.0180(8) 0.0185(8) 0.0284(9) 0.0035(7) -0.0032(7) -0.0021(7)
C20A 0.0243(9) 0.0228(9) 0.0228(9) 0.0013(7) -0.0088(7) 0.0016(7)
C21A 0.0236(9) 0.0206(9) 0.0368(11) 0.0084(8) 0.0022(8) 0.0013(7)
C22A 0.0365(11) 0.0188(9) 0.0550(14) 0.0096(9) 0.0039(10) -0.0055(8)
C23A 0.0485(14) 0.0188(10) 0.0558(15) 0.0002(9) -0.0075(11) -0.0092(9)
C24A 0.0442(12) 0.0193(9) 0.0378(12) -0.0028(8) -0.0086(9) -0.0037(8)
C25A 0.0264(9) 0.0162(8) 0.0268(9) -0.0009(7) -0.0066(7) 0.0007(7)
C26A 0.0296(9) 0.0204(9) 0.0175(8) -0.0043(7) -0.0036(7) -0.0002(7)
C27A 0.0158(8) 0.0188(8) 0.0253(9) -0.0039(7) -0.0009(7) 0.0020(6)
C28A 0.0227(9) 0.0158(8) 0.0367(11) -0.0033(7) 0.0032(8) -0.0005(7)
C29A 0.0276(10) 0.0178(9) 0.0390(11) 0.0066(8) 0.0037(8) -0.0012(7)
C30A 0.0284(9) 0.0234(9) 0.0247(9) 0.0069(7) 0.0011(7) -0.0032(7)
C31A 0.0193(8) 0.0196(8) 0.0200(8) 0.0022(7) -0.0006(6) -0.0025(6)
C32A 0.0304(9) 0.0227(9) 0.0145(8) 0.0025(7) 0.0016(7) -0.0042(7)
C33A 0.0250(9) 0.0368(11) 0.0284(10) -0.0001(8) 0.0082(8) 0.0045(8)
C34A 0.0373(11) 0.0318(11) 0.0353(11) 0.0101(9) 0.0114(9) -0.0031(9)
C35A 0.0295(10) 0.0235(9) 0.0249(9) -0.0067(7) -0.0011(7) 0.0014(7)
Co1B 0.01527(13) 0.01653(14) 0.01150(13) 0.00054(9) -0.00119(10) 0.00094(10)
O1B 0.0158(6) 0.0214(6) 0.0149(6) 0.0008(4) 0.0002(4) 0.0030(4)
O2B 0.0178(6) 0.0221(6) 0.0158(6) -0.0018(5) -0.0002(4) 0.0022(5)
N1B 0.0210(7) 0.0208(7) 0.0146(7) 0.0015(5) 0.0001(6) -0.0022(6)
N2B 0.0161(6) 0.0175(7) 0.0188(7) 0.0027(5) 0.0004(5) 0.0004(5)
N3B 0.0200(7) 0.0165(7) 0.0185(7) 0.0000(5) -0.0008(5) 0.0003(5)
N4B 0.0169(7) 0.0169(7) 0.0208(7) 0.0017(5) 0.0013(5) -0.0003(5)
C1B 0.0161(8) 0.0122(7) 0.0177(8) 0.0004(6) 0.0008(6) -0.0007(6)
C2B 0.0173(8) 0.0124(7) 0.0172(8) -0.0001(6) 0.0010(6) -0.0007(6)
C3B 0.0170(8) 0.0155(8) 0.0214(8) -0.0013(6) 0.0024(6) 0.0000(6)
C4B 0.0161(8) 0.0180(8) 0.0251(9) -0.0015(7) 0.0007(7) 0.0008(6)
C5B 0.0178(8) 0.0132(7) 0.0205(8) 0.0011(6) -0.0029(6) -0.0007(6)
C6B 0.0187(8) 0.0144(7) 0.0156(8) 0.0010(6) 0.0009(6) -0.0005(6)
C7B 0.0198(8) 0.0212(8) 0.0219(9) -0.0027(7) 0.0042(7) 0.0006(7)
C8B 0.0226(9) 0.0371(11) 0.0317(10) -0.0043(8) 0.0090(8) 0.0033(8)
C9B 0.0292(10) 0.0237(9) 0.0276(10) -0.0082(7) 0.0071(8) -0.0008(7)
C10B 0.0308(10) 0.0262(10) 0.0239(10) -0.0001(7) 0.0089(8) -0.0014(8)
C11B 0.0195(8) 0.0235(9) 0.0223(9) 0.0011(7) -0.0061(7) 0.0015(7)
C12B 0.0272(12) 0.0583(18) 0.0196(11) 0.0074(11) -0.0069(9) 0.0011(11)
C12C 0.036(6) 0.057(6) 0.030(5) 0.003(5) -0.012(5) 0.006(5)
C13B 0.0490(17) 0.0427(16) 0.0390(15) -0.0055(12) -0.0178(13) 0.0247(14)
C13C 0.039(6) 0.059(6) 0.037(6) 0.006(6) -0.018(5) 0.002(6)
C14B 0.0379(14) 0.0424(15) 0.0364(14) 0.0062(11) -0.0167(11) -0.0181(12)
C14C 0.043(6) 0.060(6) 0.041(6) 0.000(6) -0.014(5) -0.007(6)
C15B 0.0174(8) 0.0223(8) 0.0223(9) 0.0035(7) 0.0024(7) 0.0001(7)
C16B 0.0219(9) 0.0299(10) 0.0321(10) 0.0022(8) 0.0072(8) 0.0061(8)
C17B 0.0213(9) 0.0352(11) 0.0417(12) 0.0086(9) 0.0017(8) 0.0089(8)
C18B 0.0204(9) 0.0324(10) 0.0302(10) 0.0086(8) -0.0043(7) 0.0023(8)
C19B 0.0163(8) 0.0199(8) 0.0227(9) 0.0048(7) -0.0023(6) -0.0039(6)
C20B 0.0214(9) 0.0267(9) 0.0180(8) 0.0030(7) -0.0064(7) 0.0002(7)
C21B 0.0212(8) 0.0178(8) 0.0236(9) 0.0039(7) 0.0005(7) 0.0010(7)
C22B 0.0226(9) 0.0186(8) 0.0340(10) 0.0032(7) 0.0021(8) -0.0018(7)
C23B 0.0236(9) 0.0208(9) 0.0371(11) -0.0036(8) -0.0015(8) -0.0033(7)
C24B 0.0239(9) 0.0238(9) 0.0259(9) -0.0054(7) -0.0025(7) -0.0004(7)
C25B 0.0207(8) 0.0194(8) 0.0199(8) -0.0027(7) -0.0006(7) 0.0009(7)
C26B 0.0275(9) 0.0245(9) 0.0148(8) -0.0038(7) -0.0007(7) -0.0026(7)
C27B 0.0153(8) 0.0206(8) 0.0271(9) -0.0009(7) -0.0006(7) 0.0018(6)
C28B 0.0212(9) 0.0171(8) 0.0415(11) -0.0007(8) 0.0039(8) 0.0000(7)
C29B 0.0274(10) 0.0210(9) 0.0426(12) 0.0113(8) 0.0061(9) -0.0014(7)
C30B 0.0280(9) 0.0271(10) 0.0280(10) 0.0107(8) 0.0033(8) -0.0019(8)
C31B 0.0182(8) 0.0220(9) 0.0220(9) 0.0047(7) 0.0004(7) -0.0018(7)
C32B 0.0279(9) 0.0272(9) 0.0139(8) 0.0042(7) 0.0030(7) -0.0042(7)
C33B 0.0258(9) 0.0348(10) 0.0200(9) 0.0016(8) 0.0038(7) 0.0084(8)
C34B 0.0382(11) 0.0305(10) 0.0218(9) 0.0060(8) 0.0006(8) -0.0086(8)
C35B 0.0288(10) 0.0222(9) 0.0263(10) -0.0058(7) -0.0011(8) 0.0013(7)
P1 0.0280(3) 0.0369(3) 0.0219(2) 0.0023(2) 0.00357(19) 0.0014(2)
F1 0.0752(10) 0.0314(7) 0.0365(7) 0.0041(6) 0.0259(7) 0.0064(7)
F2 0.0570(11) 0.1000(15) 0.0641(11) 0.0069(10) -0.0027(9) -0.0410(10)
F3 0.0616(9) 0.0503(9) 0.0359(7) 0.0077(6) -0.0052(7) 0.0170(7)
F4 0.0778(11) 0.0480(8) 0.0273(7) 0.0109(6) 0.0082(7) 0.0078(8)
F5 0.0434(8) 0.0440(8) 0.0602(10) -0.0053(7) -0.0103(7) -0.0012(6)
F6 0.0671(11) 0.0928(14) 0.0432(9) 0.0010(9) 0.0242(8) 0.0332(10)
P2A 0.0398(3) 0.0223(3) 0.0225(3) -0.0025(2) -0.0094(2) -0.0031(2)
F7A 0.0470(11) 0.0856(15) 0.0517(12) -0.0165(10) -0.0214(9) -0.0076(10)
F8A 0.115(2) 0.0256(9) 0.0755(15) -0.0096(8) -0.0140(14) 0.0008(10)
F9A 0.0599(12) 0.127(2) 0.0387(10) -0.0034(12) 0.0089(9) 0.0193(13)
F10A 0.0758(14) 0.121(2) 0.0459(11) -0.0100(12) 0.0159(10) -0.0423(14)
F11A 0.214(4) 0.0232(10) 0.113(2) -0.0022(11) -0.039(2) 0.0120(14)
F12A 0.0545(12) 0.109(2) 0.0441(10) 0.0003(11) -0.0227(9) 0.0059(12)
P2B 0.0398(3) 0.0223(3) 0.0225(3) -0.0025(2) -0.0094(2) -0.0031(2)
F7B 0.0470(11) 0.0856(15) 0.0517(12) -0.0165(10) -0.0214(9) -0.0076(10)
F8B 0.115(2) 0.0256(9) 0.0755(15) -0.0096(8) -0.0140(14) 0.0008(10)
F9B 0.0599(12) 0.127(2) 0.0387(10) -0.0034(12) 0.0089(9) 0.0193(13)
F10B 0.0758(14) 0.121(2) 0.0459(11) -0.0100(12) 0.0159(10) -0.0423(14)
F11B 0.214(4) 0.0232(10) 0.113(2) -0.0022(11) -0.039(2) 0.0120(14)
F12B 0.0545(12) 0.109(2) 0.0441(10) 0.0003(11) -0.0227(9) 0.0059(12)
C1S 0.0482(12) 0.0269(10) 0.0257(10) 0.0026(8) 0.0091(9) 0.0054(9)
C2S 0.0463(13) 0.0365(12) 0.0240(10) 0.0033(8) 0.0017(9) 0.0040(10)
C3S 0.0534(14) 0.0352(12) 0.0224(10) -0.0037(8) 0.0041(9) -0.0070(10)
C4S 0.0621(15) 0.0250(10) 0.0256(10) -0.0032(8) 0.0089(10) 0.0026(10)
C5S 0.0459(12) 0.0324(11) 0.0225(10) -0.0013(8) 0.0054(9) 0.0104(9)
C6S 0.0417(12) 0.0327(11) 0.0215(9) -0.0054(8) 0.0099(8) -0.0009(9)
C7S 0.0449(13) 0.0414(13) 0.0359(12) -0.0067(10) 0.0059(10) -0.0025(10)
C8S 0.0457(13) 0.0449(13) 0.0257(10) -0.0066(9) -0.0037(9) 0.0122(11)
C9S 0.0596(16) 0.0333(12) 0.0345(12) -0.0095(9) -0.0103(11) -0.0041(11)
C10S 0.0543(15) 0.0436(14) 0.0395(13) 0.0074(11) -0.0155(11) -0.0215(12)
C11S 0.0304(11) 0.0599(16) 0.0309(11) 0.0046(10) -0.0023(9) -0.0051(10)
C12S 0.0302(10) 0.0288(10) 0.0226(9) 0.0000(7) -0.0036(8) 0.0038(8)
C13S 0.0303(10) 0.0465(13) 0.0202(9) 0.0028(8) -0.0032(8) -0.0040(9)
C14S 0.0396(13) 0.0676(18) 0.0445(14) 0.0197(13) -0.0001(11) -0.0085(12)

loop_
_atom_type_symbol
_atom_type_description
_atom_type_scat_dispersion_real
_atom_type_scat_dispersion_imag
_atom_type_scat_source
C C 0.0181 0.0091 'International Tables Vol C Tables 4.2.6.8 and 6.1.1.4'
H H 0.0000 0.0000 'International Tables Vol C Tables 4.2.6.8 and 6.1.1.4'
Co Co -2.3653 3.6143 'International Tables Vol C Tables 4.2.6.8 and 6.1.1.4'
F F 0.0727 0.0534 'International Tables Vol C Tables 4.2.6.8 and 6.1.1.4'
N N 0.0311 0.0180 'International Tables Vol C Tables 4.2.6.8 and 6.1.1.4'
O O 0.0492 0.0322 'International Tables Vol C Tables 4.2.6.8 and 6.1.1.4'
P P 0.2955 0.4335 'International Tables Vol C Tables 4.2.6.8 and 6.1.1.4'

loop_
_citation_id
_citation_doi
_citation_year
1 10.1039/C9SC00914K 2019

loop_
_exptl_crystal_face_index_h
_exptl_crystal_face_index_k
_exptl_crystal_face_index_l
_exptl_crystal_face_perp_dist
5 2 -12 0.2169
0 -20 -2 0.0538
-6 0 -9 0.2163
0 1 -14 0.1604
7 1 0 0.1448
-1 -1 14 0.1672
-7 -1 -1 0.1860
0 21 1 0.0603
0 -20 -2 0.0383

loop_
_geom_angle_atom_site_label_1
_geom_angle_atom_site_label_2
_geom_angle_atom_site_label_3
_geom_angle
O1A Co1A O2A 79.17(5)
O1A Co1A N1A 168.08(6)
O1A Co1A N2A 108.26(6)
O1A Co1A N3A 104.70(5)
O1A Co1A N4A 100.87(5)
O2A Co1A N1A 89.02(5)
O2A Co1A N2A 171.95(5)
O2A Co1A N3A 92.18(5)
O2A Co1A N4A 91.52(5)
N1A Co1A N2A 83.45(6)
N1A Co1A N3A 77.11(6)
N1A Co1A N4A 77.64(5)
N2A Co1A N3A 88.92(6)
N2A Co1A N4A 84.12(5)
N3A Co1A N4A 154.41(6)
C1A O1A Co1A 113.94(11)
C2A O2A Co1A 113.35(11)
C20A N1A Co1A 109.09(11)
C20A N1A C26A 111.18(14)
C26A N1A Co1A 106.19(10)
C32A N1A Co1A 108.06(11)
C32A N1A C20A 111.97(14)
C32A N1A C26A 110.14(14)
C15A N2A Co1A 129.88(13)
C15A N2A C19A 119.06(16)
C19A N2A Co1A 110.31(12)
C21A N3A Co1A 130.34(14)
C21A N3A C25A 118.68(17)
C25A N3A Co1A 110.49(12)
C27A N4A Co1A 130.99(12)
C27A N4A C31A 118.20(15)
C31A N4A Co1A 110.13(11)
O1A C1A C2A 117.32(15)
O1A C1A C6A 123.02(15)
C6A C1A C2A 119.66(15)
O2A C2A C1A 115.93(15)
O2A C2A C3A 124.72(15)
C3A C2A C1A 119.35(15)
C2A C3A C7A 119.98(15)
C4A C3A C2A 117.06(16)
C4A C3A C7A 122.96(16)
C3A C4A H4A 117.7
C3A C4A C5A 124.53(16)
C5A C4A H4A 117.7
C4A C5A C11A 118.12(15)
C6A C5A C4A 118.86(15)
C6A C5A C11A 123.03(15)
C1A C6A H6A 119.7
C5A C6A C1A 120.53(15)
C5A C6A H6A 119.7
C3A C7A C8A 111.96(15)
C3A C7A C9A 109.09(16)
C3A C7A C10A 109.44(15)
C8A C7A C9A 108.36(17)
C10A C7A C8A 107.92(17)
C10A C7A C9A 110.05(16)
C7A C8A H8AA 109.5
C7A C8A H8AB 109.5
C7A C8A H8AC 109.5
H8AA C8A H8AB 109.5
H8AA C8A H8AC 109.5
H8AB C8A H8AC 109.5
C7A C9A H9AA 109.5
C7A C9A H9AB 109.5
C7A C9A H9AC 109.5
H9AA C9A H9AB 109.5
H9AA C9A H9AC 109.5
H9AB C9A H9AC 109.5
C7A C10A H10D 109.5
C7A C10A H10E 109.5
C7A C10A H10F 109.5
H10D C10A H10E 109.5
H10D C10A H10F 109.5
H10E C10A H10F 109.5
C5A C11A C13A 109.95(15)
C5A C11A C14A 108.89(15)
C12A C11A C5A 111.84(15)
C12A C11A C13A 107.75(16)
C12A C11A C14A 108.40(17)
C14A C11A C13A 109.98(19)
C11A C12A H12G 109.5
C11A C12A H12H 109.5
C11A C12A H12I 109.5
H12G C12A H12H 109.5
H12G C12A H12I 109.5
H12H C12A H12I 109.5
C11A C13A H13G 109.5
C11A C13A H13H 109.5
C11A C13A H13I 109.5
H13G C13A H13H 109.5
H13G C13A H13I 109.5
H13H C13A H13I 109.5
C11A C14A H14G 109.5
C11A C14A H14H 109.5
C11A C14A H14I 109.5
H14G C14A H14H 109.5
H14G C14A H14I 109.5
H14H C14A H14I 109.5
N2A C15A C16A 120.58(19)
N2A C15A C33A 119.73(16)
C16A C15A C33A 119.69(18)
C15A C16A H16A 120.2
C17A C16A C15A 119.7(2)
C17A C16A H16A 120.2
C16A C17A H17A 120.1
C16A C17A C18A 119.79(19)
C18A C17A H17A 120.1
C17A C18A H18A 120.8
C19A C18A C17A 118.4(2)
C19A C18A H18A 120.8
N2A C19A C18A 122.41(19)
N2A C19A C20A 119.34(16)
C18A C19A C20A 118.15(17)
N1A C20A C19A 114.87(15)
N1A C20A H20C 108.5
N1A C20A H20D 108.5
C19A C20A H20C 108.5
C19A C20A H20D 108.5
H20C C20A H20D 107.5
N3A C21A C22A 120.8(2)
N3A C21A C34A 118.47(18)
C22A C21A C34A 120.65(19)
C21A C22A H22A 120.0
C23A C22A C21A 119.9(2)
C23A C22A H22A 120.0
C22A C23A H23A 120.3
C22A C23A C24A 119.5(2)
C24A C23A H23A 120.3
C23A C24A H24A 120.9
C23A C24A C25A 118.2(2)
C25A C24A H24A 120.9
N3A C25A C24A 122.90(19)
N3A C25A C26A 116.29(16)
C24A C25A C26A 120.80(18)
N1A C26A C25A 108.78(15)
N1A C26A H26C 109.9
N1A C26A H26D 109.9
C25A C26A H26C 109.9
C25A C26A H26D 109.9
H26C C26A H26D 108.3
N4A C27A C28A 121.22(17)
N4A C27A C35A 119.03(16)
C28A C27A C35A 119.72(16)
C27A C28A H28A 120.0
C29A C28A C27A 120.01(17)
C29A C28A H28A 120.0
C28A C29A H29A 120.5
C28A C29A C30A 118.95(17)
C30A C29A H29A 120.5
C29A C30A H30A 120.8
C29A C30A C31A 118.43(18)
C31A C30A H30A 120.8
N4A C31A C30A 123.13(17)
N4A C31A C32A 116.30(15)
C30A C31A C32A 120.55(16)
N1A C32A C31A 110.24(15)
N1A C32A H32C 109.6
N1A C32A H32D 109.6
C31A C32A H32C 109.6
C31A C32A H32D 109.6
H32C C32A H32D 108.1
C15A C33A H33D 109.5
C15A C33A H33E 109.5
C15A C33A H33F 109.5
H33D C33A H33E 109.5
H33D C33A H33F 109.5
H33E C33A H33F 109.5
C21A C34A H34D 109.5
C21A C34A H34E 109.5
C21A C34A H34F 109.5
H34D C34A H34E 109.5
H34D C34A H34F 109.5
H34E C34A H34F 109.5
C27A C35A H35D 109.5
C27A C35A H35E 109.5
C27A C35A H35F 109.5
H35D C35A H35E 109.5
H35D C35A H35F 109.5
H35E C35A H35F 109.5
O1B Co1B O2B 78.99(5)
O1B Co1B N1B 168.70(6)
O1B Co1B N2B 107.99(5)
O1B Co1B N3B 104.36(5)
O1B Co1B N4B 101.54(5)
O2B Co1B N1B 89.76(5)
O2B Co1B N2B 169.84(5)
O2B Co1B N3B 96.63(5)
O2B Co1B N4B 89.15(5)
N1B Co1B N2B 83.05(6)
N1B Co1B N3B 77.70(6)
N1B Co1B N4B 77.08(6)
N2B Co1B N3B 88.86(5)
N2B Co1B N4B 82.28(5)
N3B Co1B N4B 154.08(5)
C1B O1B Co1B 114.60(11)
C2B O2B Co1B 112.46(11)
C20B N1B Co1B 109.11(11)
C26B N1B Co1B 105.49(11)
C26B N1B C20B 110.91(14)
C32B N1B Co1B 108.13(11)
C32B N1B C20B 112.12(14)
C32B N1B C26B 110.82(14)
C15B N2B Co1B 129.92(12)
C15B N2B C19B 118.63(15)
C19B N2B Co1B 109.94(12)
C21B N3B Co1B 130.70(12)
C21B N3B C25B 118.03(15)
C25B N3B Co1B 110.69(11)
C27B N4B Co1B 130.80(12)
C31B N4B Co1B 110.47(11)
C31B N4B C27B 118.23(15)
O1B C1B C2B 117.19(15)
O1B C1B C6B 122.42(15)
C6B C1B C2B 120.38(15)
O2B C2B C1B 116.30(15)
O2B C2B C3B 124.83(15)
C3B C2B C1B 118.87(15)
C2B C3B C7B 120.85(15)
C4B C3B C2B 116.72(16)
C4B C3B C7B 122.40(16)
C3B C4B H4B 117.5
C3B C4B C5B 125.08(16)
C5B C4B H4B 117.5
C4B C5B C11B 119.30(15)
C6B C5B C4B 118.35(15)
C6B C5B C11B 122.33(16)
C1B C6B H6B 119.7
C5B C6B C1B 120.57(16)
C5B C6B H6B 119.7
C3B C7B C8B 111.86(15)
C3B C7B C9B 109.23(15)
C3B C7B C10B 110.92(15)
C8B C7B C9B 107.60(15)
C8B C7B C10B 107.86(16)
C10B C7B C9B 109.27(16)
C7B C8B H8BA 109.5
C7B C8B H8BB 109.5
C7B C8B H8BC 109.5
H8BA C8B H8BB 109.5
H8BA C8B H8BC 109.5
H8BB C8B H8BC 109.5
C7B C9B H9BA 109.5
C7B C9B H9BB 109.5
C7B C9B H9BC 109.5
H9BA C9B H9BB 109.5
H9BA C9B H9BC 109.5
H9BB C9B H9BC 109.5
C7B C10B H10A 109.5
C7B C10B H10B 109.5
C7B C10B H10C 109.5
H10A C10B H10B 109.5
H10A C10B H10C 109.5
H10B C10B H10C 109.5
C5B C11B C13C 113.5(7)
C12B C11B C5B 112.16(16)
C12C C11B C5B 110.3(6)
C12C C11B C13C 107.7(11)
C12C C11B C14C 106.3(12)
C13B C11B C5B 110.49(17)
C13B C11B C12B 107.7(2)
C14B C11B C5B 108.10(16)
C14B C11B C12B 107.9(2)
C14B C11B C13B 110.5(2)
C14C C11B C5B 107.7(7)
C14C C11B C13C 111.1(11)
C11B C12B H12A 109.5
C11B C12B H12B 109.5
C11B C12B H12C 109.5
H12A C12B H12B 109.5
H12A C12B H12C 109.5
H12B C12B H12C 109.5
C11B C12C H12D 109.5
C11B C12C H12E 109.5
C11B C12C H12F 109.5
H12D C12C H12E 109.5
H12D C12C H12F 109.5
H12E C12C H12F 109.5
C11B C13B H13A 109.5
C11B C13B H13B 109.5
C11B C13B H13C 109.5
H13A C13B H13B 109.5
H13A C13B H13C 109.5
H13B C13B H13C 109.5
C11B C13C H13D 109.5
C11B C13C H13E 109.5
C11B C13C H13F 109.5
H13D C13C H13E 109.5
H13D C13C H13F 109.5
H13E C13C H13F 109.5
C11B C14B H14A 109.5
C11B C14B H14B 109.5
C11B C14B H14C 109.5
H14A C14B H14B 109.5
H14A C14B H14C 109.5
H14B C14B H14C 109.5
C11B C14C H14D 109.5
C11B C14C H14E 109.5
C11B C14C H14F 109.5
H14D C14C H14E 109.5
H14D C14C H14F 109.5
H14E C14C H14F 109.5
N2B C15B C16B 121.41(17)
N2B C15B C33B 119.09(16)
C16B C15B C33B 119.49(17)
C15B C16B H16B 120.3
C17B C16B C15B 119.41(19)
C17B C16B H16B 120.3
C16B C17B H17B 120.4
C16B C17B C18B 119.30(18)
C18B C17B H17B 120.4
C17B C18B H18B 120.6
C19B C18B C17B 118.88(18)
C19B C18B H18B 120.6
N2B C19B C18B 122.30(18)
N2B C19B C20B 118.64(15)
C18B C19B C20B 118.95(16)
N1B C20B C19B 114.61(14)
N1B C20B H20A 108.6
N1B C20B H20B 108.6
C19B C20B H20A 108.6
C19B C20B H20B 108.6
H20A C20B H20B 107.6
N3B C21B C22B 121.66(17)
N3B C21B C34B 118.44(16)
C22B C21B C34B 119.89(17)
C21B C22B H22B 120.2
C23B C22B C21B 119.59(18)
C23B C22B H22B 120.2
C22B C23B H23B 120.5
C22B C23B C24B 119.10(18)
C24B C23B H23B 120.5
C23B C24B H24B 120.7
C23B C24B C25B 118.56(18)
C25B C24B H24B 120.7
N3B C25B C24B 123.05(17)
N3B C25B C26B 115.53(15)
C24B C25B C26B 121.41(17)
N1B C26B C25B 108.75(14)
N1B C26B H26A 109.9
N1B C26B H26B 109.9
C25B C26B H26A 109.9
C25B C26B H26B 109.9
H26A C26B H26B 108.3
N4B C27B C28B 121.31(18)
N4B C27B C35B 118.54(16)
C28B C27B C35B 120.12(17)
C27B C28B H28B 120.1
C29B C28B C27B 119.83(18)
C29B C28B H28B 120.1
C28B C29B H29B 120.6
C28B C29B C30B 118.83(18)
C30B C29B H29B 120.6
C29B C30B H30B 120.7
C31B C30B C29B 118.54(19)
C31B C30B H30B 120.7
N4B C31B C30B 123.19(18)
N4B C31B C32B 116.14(15)
C30B C31B C32B 120.66(17)
N1B C32B C31B 110.28(14)
N1B C32B H32A 109.6
N1B C32B H32B 109.6
C31B C32B H32A 109.6
C31B C32B H32B 109.6
H32A C32B H32B 108.1
C15B C33B H33A 109.5
C15B C33B H33B 109.5
C15B C33B H33C 109.5
H33A C33B H33B 109.5
H33A C33B H33C 109.5
H33B C33B H33C 109.5
C21B C34B H34A 109.5
C21B C34B H34B 109.5
C21B C34B H34C 109.5
H34A C34B H34B 109.5
H34A C34B H34C 109.5
H34B C34B H34C 109.5
C27B C35B H35A 109.5
C27B C35B H35B 109.5
C27B C35B H35C 109.5
H35A C35B H35B 109.5
H35A C35B H35C 109.5
H35B C35B H35C 109.5
F1 P1 F2 89.32(11)
F1 P1 F4 89.97(8)
F2 P1 F4 90.06(10)
F3 P1 F1 89.71(8)
F3 P1 F2 90.40(10)
F3 P1 F4 179.43(10)
F5 P1 F1 89.99(9)
F5 P1 F2 179.27(11)
F5 P1 F3 89.32(9)
F5 P1 F4 90.21(9)
F6 P1 F1 179.29(10)
F6 P1 F2 91.19(12)
F6 P1 F3 89.79(9)
F6 P1 F4 90.53(9)
F6 P1 F5 89.49(10)
F8A P2A F7A 90.08(5)
F8A P2A F9A 90.05(5)
F8A P2A F10A 89.82(5)
F8A P2A F11A 179.77(8)
F8A P2A F12A 90.17(5)
F9A P2A F7A 89.79(5)
F9A P2A F10A 179.74(8)
F10A P2A F7A 89.99(5)
F11A P2A F7A 89.75(5)
F11A P2A F9A 90.11(5)
F11A P2A F10A 90.02(5)
F11A P2A F12A 90.00(5)
F12A P2A F7A 179.75(7)
F12A P2A F9A 90.22(5)
F12A P2A F10A 90.00(5)
F7B P2B F10B 90.00(6)
F7B P2B F11B 89.98(6)
F8B P2B F7B 90.00(6)
F8B P2B F9B 90.02(6)
F8B P2B F10B 90.00(6)
F8B P2B F11B 179.98(10)
F8B P2B F12B 90.02(6)
F9B P2B F7B 90.00(6)
F9B P2B F10B 179.98(10)
F9B P2B F11B 89.98(6)
F10B P2B F11B 90.00(6)
F12B P2B F7B 179.98(10)
F12B P2B F9B 90.01(6)
F12B P2B F10B 89.99(6)
F12B P2B F11B 90.00(6)
C2S C1S H1S 119.4
C2S C1S C6S 121.2(2)
C6S C1S H1S 119.4
C1S C2S H2S 119.7
C1S C2S C3S 120.5(2)
C3S C2S H2S 119.7
C2S C3S H3S 120.5
C4S C3S C2S 118.9(2)
C4S C3S H3S 120.5
C3S C4S H4S 119.7
C3S C4S C5S 120.7(2)
C5S C4S H4S 119.7
C4S C5S H5S 119.7
C4S C5S C6S 120.7(2)
C6S C5S H5S 119.7
C1S C6S C7S 121.0(2)
C5S C6S C1S 118.0(2)
C5S C6S C7S 120.9(2)
C6S C7S H7SA 109.5
C6S C7S H7SB 109.5
C6S C7S H7SC 109.5
H7SA C7S H7SB 109.5
H7SA C7S H7SC 109.5
H7SB C7S H7SC 109.5
C9S C8S H8S 119.8
C9S C8S C13S 120.4(2)
C13S C8S H8S 119.8
C8S C9S H9S 118.9
C8S C9S C10S 122.2(2)
C10S C9S H9S 118.9
C9S C10S H10S 120.6
C9S C10S C11S 118.8(2)
C11S C10S H10S 120.6
C10S C11S H11S 119.6
C10S C11S C12S 120.9(2)
C12S C11S H11S 119.6
C11S C12S H12S 119.8
C11S C12S C13S 120.3(2)
C13S C12S H12S 119.8
C8S C13S C14S 120.1(2)
C12S C13S C8S 117.4(2)
C12S C13S C14S 122.5(2)
C13S C14S H14J 109.5
C13S C14S H14K 109.5
C13S C14S H14L 109.5
H14J C14S H14K 109.5
H14J C14S H14L 109.5
H14K C14S H14L 109.5

loop_
_geom_bond_atom_site_label_1
_geom_bond_atom_site_label_2
_geom_bond_distance
Co1A O1A 2.0269(12)
Co1A O2A 2.0750(13)
Co1A N1A 2.1181(15)
Co1A N2A 2.1491(15)
Co1A N3A 2.2397(15)
Co1A N4A 2.2801(15)
O1A C1A 1.287(2)
O2A C2A 1.282(2)
N1A C20A 1.480(2)
N1A C26A 1.483(2)
N1A C32A 1.476(2)
N2A C15A 1.354(2)
N2A C19A 1.355(2)
N3A C21A 1.350(2)
N3A C25A 1.350(2)
N4A C27A 1.348(2)
N4A C31A 1.351(2)
C1A C2A 1.463(2)
C1A C6A 1.418(2)
C2A C3A 1.442(2)
C3A C4A 1.372(2)
C3A C7A 1.531(2)
C4A H4A 0.9300
C4A C5A 1.431(2)
C5A C6A 1.372(2)
C5A C11A 1.529(2)
C6A H6A 0.9300
C7A C8A 1.537(3)
C7A C9A 1.541(3)
C7A C10A 1.536(3)
C8A H8AA 0.9600
C8A H8AB 0.9600
C8A H8AC 0.9600
C9A H9AA 0.9600
C9A H9AB 0.9600
C9A H9AC 0.9600
C10A H10D 0.9600
C10A H10E 0.9600
C10A H10F 0.9600
C11A C12A 1.529(3)
C11A C13A 1.535(3)
C11A C14A 1.530(3)
C12A H12G 0.9600
C12A H12H 0.9600
C12A H12I 0.9600
C13A H13G 0.9600
C13A H13H 0.9600
C13A H13I 0.9600
C14A H14G 0.9600
C14A H14H 0.9600
C14A H14I 0.9600
C15A C16A 1.392(3)
C15A C33A 1.500(3)
C16A H16A 0.9300
C16A C17A 1.376(3)
C17A H17A 0.9300
C17A C18A 1.380(3)
C18A H18A 0.9300
C18A C19A 1.378(3)
C19A C20A 1.513(3)
C20A H20C 0.9700
C20A H20D 0.9700
C21A C22A 1.401(3)
C21A C34A 1.496(3)
C22A H22A 0.9300
C22A C23A 1.375(4)
C23A H23A 0.9300
C23A C24A 1.383(3)
C24A H24A 0.9300
C24A C25A 1.392(3)
C25A C26A 1.501(3)
C26A H26C 0.9700
C26A H26D 0.9700
C27A C28A 1.400(3)
C27A C35A 1.495(3)
C28A H28A 0.9300
C28A C29A 1.377(3)
C29A H29A 0.9300
C29A C30A 1.385(3)
C30A H30A 0.9300
C30A C31A 1.388(3)
C31A C32A 1.506(3)
C32A H32C 0.9700
C32A H32D 0.9700
C33A H33D 0.9600
C33A H33E 0.9600
C33A H33F 0.9600
C34A H34D 0.9600
C34A H34E 0.9600
C34A H34F 0.9600
C35A H35D 0.9600
C35A H35E 0.9600
C35A H35F 0.9600
Co1B O1B 2.0146(12)
Co1B O2B 2.1049(12)
Co1B N1B 2.1156(15)
Co1B N2B 2.1711(15)
Co1B N3B 2.2159(15)
Co1B N4B 2.2862(15)
O1B C1B 1.290(2)
O2B C2B 1.278(2)
N1B C20B 1.487(2)
N1B C26B 1.479(2)
N1B C32B 1.476(2)
N2B C15B 1.353(2)
N2B C19B 1.354(2)
N3B C21B 1.347(2)
N3B C25B 1.356(2)
N4B C27B 1.349(2)
N4B C31B 1.348(2)
C1B C2B 1.465(2)
C1B C6B 1.412(2)
C2B C3B 1.449(2)
C3B C4B 1.374(2)
C3B C7B 1.532(2)
C4B H4B 0.9300
C4B C5B 1.435(3)
C5B C6B 1.375(2)
C5B C11B 1.532(2)
C6B H6B 0.9300
C7B C8B 1.535(3)
C7B C9B 1.541(3)
C7B C10B 1.539(3)
C8B H8BA 0.9600
C8B H8BB 0.9600
C8B H8BC 0.9600
C9B H9BA 0.9600
C9B H9BB 0.9600
C9B H9BC 0.9600
C10B H10A 0.9600
C10B H10B 0.9600
C10B H10C 0.9600
C11B C12B 1.531(3)
C11B C12C 1.504(19)
C11B C13B 1.529(3)
C11B C13C 1.54(2)
C11B C14B 1.528(3)
C11B C14C 1.51(2)
C12B H12A 0.9600
C12B H12B 0.9600
C12B H12C 0.9600
C12C H12D 0.9600
C12C H12E 0.9600
C12C H12F 0.9600
C13B H13A 0.9600
C13B H13B 0.9600
C13B H13C 0.9600
C13C H13D 0.9600
C13C H13E 0.9600
C13C H13F 0.9600
C14B H14A 0.9600
C14B H14B 0.9600
C14B H14C 0.9600
C14C H14D 0.9600
C14C H14E 0.9600
C14C H14F 0.9600
C15B C16B 1.392(3)
C15B C33B 1.499(3)
C16B H16B 0.9300
C16B C17B 1.380(3)
C17B H17B 0.9300
C17B C18B 1.383(3)
C18B H18B 0.9300
C18B C19B 1.383(3)
C19B C20B 1.511(3)
C20B H20A 0.9700
C20B H20B 0.9700
C21B C22B 1.399(3)
C21B C34B 1.495(3)
C22B H22B 0.9300
C22B C23B 1.380(3)
C23B H23B 0.9300
C23B C24B 1.385(3)
C24B H24B 0.9300
C24B C25B 1.385(3)
C25B C26B 1.503(3)
C26B H26A 0.9700
C26B H26B 0.9700
C27B C28B 1.399(3)
C27B C35B 1.497(3)
C28B H28B 0.9300
C28B C29B 1.379(3)
C29B H29B 0.9300
C29B C30B 1.388(3)
C30B H30B 0.9300
C30B C31B 1.384(3)
C31B C32B 1.508(3)
C32B H32A 0.9700
C32B H32B 0.9700
C33B H33A 0.9600
C33B H33B 0.9600
C33B H33C 0.9600
C34B H34A 0.9600
C34B H34B 0.9600
C34B H34C 0.9600
C35B H35A 0.9600
C35B H35B 0.9600
C35B H35C 0.9600
P1 F1 1.5941(14)
P1 F2 1.5952(17)
P1 F3 1.5941(15)
P1 F4 1.6011(15)
P1 F5 1.5926(15)
P1 F6 1.5921(16)
P2A F7A 1.5852(10)
P2A F8A 1.5794(11)
P2A F9A 1.5817(11)
P2A F10A 1.5838(11)
P2A F11A 1.5814(11)
P2A F12A 1.5814(10)
P2B F7B 1.5823(12)
P2B F8B 1.5819(12)
P2B F9B 1.5820(12)
P2B F10B 1.5822(12)
P2B F11B 1.5823(12)
P2B F12B 1.5819(12)
C1S H1S 0.9300
C1S C2S 1.371(3)
C1S C6S 1.395(3)
C2S H2S 0.9300
C2S C3S 1.395(3)
C3S H3S 0.9300
C3S C4S 1.378(4)
C4S H4S 0.9300
C4S C5S 1.389(3)
C5S H5S 0.9300
C5S C6S 1.394(3)
C6S C7S 1.497(3)
C7S H7SA 0.9600
C7S H7SB 0.9600
C7S H7SC 0.9600
C8S H8S 0.9300
C8S C9S 1.354(4)
C8S C13S 1.415(3)
C9S H9S 0.9300
C9S C10S 1.367(4)
C10S H10S 0.9300
C10S C11S 1.368(4)
C11S H11S 0.9300
C11S C12S 1.392(3)
C12S H12S 0.9300
C12S C13S 1.393(3)
C13S C14S 1.487(3)
C14S H14J 0.9600
C14S H14K 0.9600
C14S H14L 0.9600

loop_
_geom_torsion_atom_site_label_1
_geom_torsion_atom_site_label_2
_geom_torsion_atom_site_label_3
_geom_torsion_atom_site_label_4
_geom_torsion
Co1A O1A C1A C2A 5.10(18)
Co1A O1A C1A C6A -175.04(12)
Co1A O2A C2A C1A -2.69(18)
Co1A O2A C2A C3A 177.64(13)
Co1A N1A C20A C19A -15.05(18)
Co1A N1A C26A C25A -49.73(16)
Co1A N1A C32A C31A 46.05(17)
Co1A N2A C15A C16A -168.63(15)
Co1A N2A C15A C33A 12.0(3)
Co1A N2A C19A C18A 169.38(15)
Co1A N2A C19A C20A -14.4(2)
Co1A N3A C21A C22A -171.62(15)
Co1A N3A C21A C34A 6.3(3)
Co1A N3A C25A C24A 172.53(16)
Co1A N3A C25A C26A -6.3(2)
Co1A N4A C27A C28A 170.42(13)
Co1A N4A C27A C35A -7.6(2)
Co1A N4A C31A C30A -169.98(15)
Co1A N4A C31A C32A 11.77(19)
O1A C1A C2A O2A -1.6(2)
O1A C1A C2A C3A 178.11(15)
O1A C1A C6A C5A -179.01(15)
O2A C2A C3A C4A -178.55(16)
O2A C2A C3A C7A 2.1(3)
N2A C15A C16A C17A 1.2(3)
N2A C19A C20A N1A 20.7(2)
N3A C21A C22A C23A 0.9(3)
N3A C25A C26A N1A 37.7(2)
N4A C27A C28A C29A -2.6(3)
N4A C31A C32A N1A -39.0(2)
C1A C2A C3A C4A 1.8(2)
C1A C2A C3A C7A -177.56(15)
C2A C1A C6A C5A 0.8(2)
C2A C3A C4A C5A -1.0(3)
C2A C3A C7A C8A 179.85(17)
C2A C3A C7A C9A 59.9(2)
C2A C3A C7A C10A -60.5(2)
C3A C4A C5A C6A 0.1(3)
C3A C4A C5A C11A 179.88(17)
C4A C3A C7A C8A 0.5(3)
C4A C3A C7A C9A -119.40(19)
C4A C3A C7A C10A 120.15(19)
C4A C5A C6A C1A 0.0(2)
C4A C5A C11A C12A 173.67(16)
C4A C5A C11A C13A 54.0(2)
C4A C5A C11A C14A -66.6(2)
C6A C1A C2A O2A 178.55(15)
C6A C1A C2A C3A -1.8(2)
C6A C5A C11A C12A -6.6(2)
C6A C5A C11A C13A -126.22(19)
C6A C5A C11A C14A 113.2(2)
C7A C3A C4A C5A 178.33(17)
C11A C5A C6A C1A -179.78(15)
C15A N2A C19A C18A -1.6(3)
C15A N2A C19A C20A 174.67(16)
C15A C16A C17A C18A -1.5(3)
C16A C17A C18A C19A 0.3(3)
C17A C18A C19A N2A 1.3(3)
C17A C18A C19A C20A -175.00(19)
C18A C19A C20A N1A -162.84(17)
C19A N2A C15A C16A 0.3(3)
C19A N2A C15A C33A -179.08(17)
C20A N1A C26A C25A 68.81(18)
C20A N1A C32A C31A -74.11(18)
C21A N3A C25A C24A -0.3(3)
C21A N3A C25A C26A -179.09(16)
C21A C22A C23A C24A -0.6(4)
C22A C23A C24A C25A -0.1(4)
C23A C24A C25A N3A 0.6(3)
C23A C24A C25A C26A 179.3(2)
C24A C25A C26A N1A -141.18(19)
C25A N3A C21A C22A -0.5(3)
C25A N3A C21A C34A 177.45(18)
C26A N1A C20A C19A -131.83(16)
C26A N1A C32A C31A 161.64(15)
C27A N4A C31A C30A 1.5(3)
C27A N4A C31A C32A -176.71(16)
C27A C28A C29A C30A 1.7(3)
C28A C29A C30A C31A 0.7(3)
C29A C30A C31A N4A -2.4(3)
C29A C30A C31A C32A 175.78(18)
C30A C31A C32A N1A 142.71(17)
C31A N4A C27A C28A 1.0(2)
C31A N4A C27A C35A -177.01(16)
C32A N1A C20A C19A 104.51(18)
C32A N1A C26A C25A -166.49(14)
C33A C15A C16A C17A -179.4(2)
C34A C21A C22A C23A -176.9(2)
C35A C27A C28A C29A 175.36(18)
Co1B O1B C1B C2B -4.00(18)
Co1B O1B C1B C6B 176.03(12)
Co1B O2B C2B C1B 5.68(18)
Co1B O2B C2B C3B -174.15(13)
Co1B N1B C20B C19B 18.07(18)
Co1B N1B C26B C25B 50.41(15)
Co1B N1B C32B C31B -46.67(17)
Co1B N2B C15B C16B 163.12(14)
Co1B N2B C15B C33B -17.7(2)
Co1B N2B C19B C18B -164.97(15)
Co1B N2B C19B C20B 18.90(19)
Co1B N3B C21B C22B 170.16(13)
Co1B N3B C21B C34B -9.1(3)
Co1B N3B C25B C24B -171.85(15)
Co1B N3B C25B C26B 8.14(19)
Co1B N4B C27B C28B -173.11(13)
Co1B N4B C27B C35B 4.9(2)
Co1B N4B C31B C30B 172.45(15)
Co1B N4B C31B C32B -8.83(19)
O1B C1B C2B O2B -1.4(2)
O1B C1B C2B C3B 178.48(15)
O1B C1B C6B C5B -179.37(15)
O2B C2B C3B C4B -179.39(16)
O2B C2B C3B C7B -1.3(3)
N2B C15B C16B C17B -1.1(3)
N2B C19B C20B N1B -26.1(2)
N3B C21B C22B C23B 0.7(3)
N3B C25B C26B N1B -39.7(2)
N4B C27B C28B C29B 3.0(3)
N4B C31B C32B N1B 37.1(2)
C1B C2B C3B C4B 0.8(2)
C1B C2B C3B C7B 178.92(15)
C2B C1B C6B C5B 0.7(2)
C2B C3B C4B C5B 0.9(3)
C2B C3B C7B C8B -179.10(16)
C2B C3B C7B C9B -60.1(2)
C2B C3B C7B C10B 60.4(2)
C3B C4B C5B C6B -1.8(3)
C3B C4B C5B C11B 179.99(16)
C4B C3B C7B C8B -1.1(2)
C4B C3B C7B C9B 117.95(19)
C4B C3B C7B C10B -121.55(19)
C4B C5B C6B C1B 0.9(2)
C4B C5B C11B C12B -168.68(19)
C4B C5B C11B C12C -126.5(9)
C4B C5B C11B C13B -48.5(3)
C4B C5B C11B C13C -5.6(10)
C4B C5B C11B C14B 72.5(2)
C4B C5B C11B C14C 117.9(9)
C6B C1B C2B O2B 178.61(15)
C6B C1B C2B C3B -1.6(2)
C6B C5B C11B C12B 13.2(3)
C6B C5B C11B C12C 55.3(9)
C6B C5B C11B C13B 133.3(2)
C6B C5B C11B C13C 176.3(10)
C6B C5B C11B C14B -105.6(2)
C6B C5B C11B C14C -60.3(9)
C7B C3B C4B C5B -177.23(16)
C11B C5B C6B C1B 179.09(15)
C15B N2B C19B C18B 2.4(3)
C15B N2B C19B C20B -173.73(16)
C15B C16B C17B C18B 2.5(3)
C16B C17B C18B C19B -1.5(3)
C17B C18B C19B N2B -1.0(3)
C17B C18B C19B C20B 175.11(18)
C18B C19B C20B N1B 157.68(17)
C19B N2B C15B C16B -1.3(3)
C19B N2B C15B C33B 177.83(16)
C20B N1B C26B C25B -67.59(18)
C20B N1B C32B C31B 73.65(18)
C21B N3B C25B C24B 0.4(3)
C21B N3B C25B C26B -179.64(16)
C21B C22B C23B C24B -1.4(3)
C22B C23B C24B C25B 1.5(3)
C23B C24B C25B N3B -1.0(3)
C23B C24B C25B C26B 178.98(17)
C24B C25B C26B N1B 140.31(17)
C25B N3B C21B C22B -0.2(3)
C25B N3B C21B C34B -179.52(17)
C26B N1B C20B C19B 133.84(16)
C26B N1B C32B C31B -161.83(15)
C27B N4B C31B C30B -0.3(3)
C27B N4B C31B C32B 178.44(16)
C27B C28B C29B C30B -1.4(3)
C28B C29B C30B C31B -0.9(3)
C29B C30B C31B N4B 1.8(3)
C29B C30B C31B C32B -176.86(18)
C30B C31B C32B N1B -144.16(17)
C31B N4B C27B C28B -2.1(3)
C31B N4B C27B C35B 175.90(16)
C32B N1B C20B C19B -101.69(17)
C32B N1B C26B C25B 167.21(14)
C33B C15B C16B C17B 179.76(19)
C34B C21B C22B C23B -179.97(18)
C35B C27B C28B C29B -175.01(18)
C1S C2S C3S C4S 1.6(3)
C2S C1S C6S C5S -1.7(3)
C2S C1S C6S C7S 177.7(2)
C2S C3S C4S C5S -1.5(3)
C3S C4S C5S C6S -0.1(3)
C4S C5S C6S C1S 1.7(3)
C4S C5S C6S C7S -177.6(2)
C6S C1S C2S C3S 0.1(3)
C8S C9S C10S C11S 0.3(4)
C9S C8S C13S C12S -0.3(3)
C9S C8S C13S C14S -179.6(2)
C9S C10S C11S C12S -0.8(3)
C10S C11S C12S C13S 0.9(3)
C11S C12S C13S C8S -0.3(3)
C11S C12S C13S C14S 179.0(2)
C13S C8S C9S C10S 0.3(4)

loop_
_exptl_oxdiff_crystal_face_indexfrac_h
_exptl_oxdiff_crystal_face_indexfrac_k
_exptl_oxdiff_crystal_face_indexfrac_l
_exptl_oxdiff_crystal_face_x
_exptl_oxdiff_crystal_face_y
_exptl_oxdiff_crystal_face_z
4.5527 1.7524 -11.9175 0.0117 0.0001 0.9999
0.2331 -20.2935 -2.4960 0.9951 0.0787 0.0601
-5.6279 -0.3637 -8.6840 0.0258 0.9974 0.0679
0.0084 1.2739 -14.2524 0.0160 0.6062 0.7951
7.4648 1.4911 0.2174 -0.0214 -0.8415 0.5399
-0.8781 -1.4511 14.2655 -0.0136 -0.5098 -0.8602
-7.4063 -1.3935 -1.1791 0.0223 0.8759 -0.4820
0.4226 20.5454 0.7762 -0.9934 -0.0785 0.0841
-0.1065 -20.4768 -1.6118 0.9968 0.0789 -0.0145
